data_4120293
loop_
_publ_author_name
'Jes\'us del Barrio'
'Peter N. Horton'
'Didier Lairez'
'Gareth O. Lloyd'
'Chris Toprakcioglu'
'Oren A. Scherman'

_publ_section_title
;
 Photocontrol over Cucurbit[8]uril Complexes: Stoichiometry and
 Supramolecular Polymers
;
_journal_name_full 'Journal of the American Chemical Society'
_journal_page_first 11760
_journal_page_last 11763
_journal_paper_doi 10.1021/ja406556h
_journal_volume 135
_journal_year 2013
_chemical_formula_sum 'C72 H81 Cl0.5 I1.5 N36 O21.5'
_chemical_formula_weight 2002.80
_chemical_name_systematic
;
 ?
;
_space_group_crystal_system orthorhombic
_space_group_IT_number 33
_space_group_name_Hall 'P 2c -2n'
_space_group_name_H-M_alt 'P n a 21'
_symmetry_space_group_name_Hall 'P 2c -2n'
_symmetry_space_group_name_H-M 'P n a 21'
_atom_sites_solution_hydrogens geom
_audit_creation_method SHELXL-2013
_cell_angle_alpha 90
_cell_angle_beta 90
_cell_angle_gamma 90
_cell_formula_units_Z 4
_cell_length_a 12.9176(9)
_cell_length_b 26.8483(19)
_cell_length_c 25.9955(18)
_cell_measurement_reflns_used 13801
_cell_measurement_temperature 30(2)
_cell_measurement_theta_max 26.6
_cell_measurement_theta_min 1.1
_cell_volume 9015.6(11)
_computing_cell_refinement
;
CrystalClear-SM Expert 3.1 b27 (Rigaku, 2013)
;
_computing_data_collection
;
CrystalClear-SM Expert 2.0 r13 (Rigaku, 2012)
;
_computing_data_reduction
;
CrystalClear-SM Expert 3.1 b27 (Rigaku, 2013)
;
_computing_molecular_graphics 'ORTEP3 for Windows (Farrugia, 1997)'
_computing_publication_material 'WINGX (Farrugia, 1998)'
_computing_structure_refinement 'SHELXL-2012 (Sheldrick, 2012)'
_computing_structure_solution 'SUPERFLIP (Palatinus & Chapuis, 2007)'
_diffrn_ambient_temperature 30(2)
_diffrn_detector 'CCD plate'
_diffrn_detector_area_resol_mean 28.5714
_diffrn_detector_type 'Rigaku Saturn724+ (2x2 bin mode)'
_diffrn_measured_fraction_theta_full 0.970
_diffrn_measured_fraction_theta_max 0.994
_diffrn_measurement_device 'four-circle \k goniometer'
_diffrn_measurement_device_type CrystalLogic
_diffrn_measurement_method 'profile data from \w-scans'
_diffrn_measurement_specimen_support 'MiTeGen MicroMesh'
_diffrn_radiation_collimation 'Confocal mirrors'
_diffrn_radiation_monochromator 'double crystal silicon'
_diffrn_radiation_wavelength 0.68890
_diffrn_reflns_av_R_equivalents 0.0941
_diffrn_reflns_av_unetI/netI 0.0626
_diffrn_reflns_Laue_measured_fraction_full 0.970
_diffrn_reflns_Laue_measured_fraction_max 0.994
_diffrn_reflns_limit_h_max 12
_diffrn_reflns_limit_h_min -15
_diffrn_reflns_limit_k_max 31
_diffrn_reflns_limit_k_min -31
_diffrn_reflns_limit_l_max 30
_diffrn_reflns_limit_l_min -30
_diffrn_reflns_number 67900
_diffrn_reflns_point_group_measured_fraction_full 0.971
_diffrn_reflns_point_group_measured_fraction_max 0.995
_diffrn_reflns_theta_full 24.415
_diffrn_reflns_theta_max 24.207
_diffrn_reflns_theta_min 2.841
_diffrn_source synchrotron
_diffrn_source_type 'DLS beamline I19'
_exptl_absorpt_coefficient_mu 0.631
_exptl_absorpt_correction_T_max 1.000
_exptl_absorpt_correction_T_min 0.545
_exptl_absorpt_correction_type multi-scan
_exptl_absorpt_process_details
;
CrystalClear-SM Expert 3.1 b27 (Rigaku, 2013)
;
_exptl_crystal_colour yellow
_exptl_crystal_density_diffrn 1.476
_exptl_crystal_description plate
_exptl_crystal_F_000 4100
_exptl_crystal_size_max 0.100
_exptl_crystal_size_mid 0.060
_exptl_crystal_size_min 0.010
_refine_diff_density_max 1.158
_refine_diff_density_min -1.198
_refine_diff_density_rms 0.138
_refine_ls_abs_structure_details
;
 Refined as an inversion twin.
;
_refine_ls_abs_structure_Flack 0.52(7)
_refine_ls_extinction_method none
_refine_ls_goodness_of_fit_ref 1.164
_refine_ls_hydrogen_treatment constr
_refine_ls_matrix_type full
_refine_ls_number_parameters 1333
_refine_ls_number_reflns 15777
_refine_ls_number_restraints 2475
_refine_ls_restrained_S_all 1.141
_refine_ls_R_factor_all 0.1527
_refine_ls_R_factor_gt 0.1030
_refine_ls_shift/su_max 0.083
_refine_ls_shift/su_mean 0.005
_refine_ls_structure_factor_coef Fsqd
_refine_ls_weighting_details 'w=1/[\s^2^(Fo^2^)+(0.2000P)^2^] where P=(Fo^2^+2Fc^2^)/3'
_refine_ls_weighting_scheme calc
_refine_ls_wR_factor_gt 0.2845
_refine_ls_wR_factor_ref 0.3268
_reflns_Friedel_coverage 0.955
_reflns_Friedel_fraction_full 0.972
_reflns_Friedel_fraction_max 0.997
_reflns_number_gt 9635
_reflns_number_total 15777
_reflns_threshold_expression 'I > 2\s(I)'
_cod_data_source_file ja406556h_si_003.cif
_cod_data_source_block shelxl
_cod_original_formula_sum 'C72 H81 Cl0.50 I1.50 N36 O21.50'
_cod_database_code 4120293
_shelx_space_group_comment
;
The symmetry employed for this shelxl refinement is uniquely defined
by the following loop, which should always be used as a source of
symmetry information in preference to the above space-group names.
They are only intended as comments.
;
_shelx_estimated_absorpt_t_min 0.940
_shelx_estimated_absorpt_t_max 0.994
_shelxl_version_number 2013-3

loop_
_space_group_symop_operation_xyz
'x, y, z'
'-x, -y, z+1/2'
'-x+1/2, y+1/2, z+1/2'
'x+1/2, -y+1/2, z'

loop_
_atom_site_label
_atom_site_type_symbol
_atom_site_fract_x
_atom_site_fract_y
_atom_site_fract_z
_atom_site_U_iso_or_equiv
_atom_site_adp_type
_atom_site_occupancy
_atom_site_site_symmetry_order
_atom_site_calc_flag
_atom_site_refinement_flags_posn
_atom_site_refinement_flags_adp
_atom_site_refinement_flags_occupancy
_atom_site_disorder_assembly
_atom_site_disorder_group
I1 I 0.47718(9) 0.75001(6) 0.1523(5) 0.0726(4) Uani 1 1 d . . . . .
Cl1 Cl 0.368(2) 1.2848(12) 0.1410(12) 0.154(7) Uani 0.5 1 d . U P A 1
I2 I 0.3156(12) 1.2940(6) 0.1249(7) 0.135(5) Uani 0.235(4) 1 d . U P B 2
I3 I 0.3324(9) 1.2076(3) 0.1756(6) 0.062(3) Uani 0.150(3) 1 d . U P C 3
I4 I 0.2045(12) 1.2400(5) 0.1569(8) 0.102(5) Uani 0.115(3) 1 d . U P D 4
C1 C 0.7549(10) 0.7974(5) 0.2482(7) 0.047(3) Uani 1 1 d D U . . .
H1 H 0.7659 0.7636 0.2330 0.056 Uiso 1 1 calc R U . . .
C2 C 0.7109(10) 0.8336(5) 0.2078(7) 0.043(3) Uani 1 1 d D U . . .
H2 H 0.6950 0.8165 0.1746 0.052 Uiso 1 1 calc R U . . .
C3 C 0.6331(10) 0.9554(5) 0.1593(8) 0.046(3) Uani 1 1 d D U . . .
H3 H 0.6196 0.9428 0.1237 0.055 Uiso 1 1 calc R U . . .
C4 C 0.6065(10) 1.0118(5) 0.1644(8) 0.049(3) Uani 1 1 d D U . . .
H4 H 0.5802 1.0268 0.1317 0.058 Uiso 1 1 calc R U . . .
C5 C 0.5923(11) 1.1347(6) 0.2151(8) 0.063(4) Uani 1 1 d D U . . .
H5 H 0.5715 1.1465 0.1801 0.076 Uiso 1 1 calc R U . . .
C6 C 0.5918(11) 1.1779(6) 0.2543(8) 0.061(4) Uani 1 1 d D U . . .
H6 H 0.5741 1.2106 0.2380 0.074 Uiso 1 1 calc R U . . .
C7 C 0.6362(10) 1.2403(6) 0.3742(7) 0.051(3) Uani 1 1 d D U . . .
H7 H 0.6159 1.2730 0.3588 0.061 Uiso 1 1 calc R U . . .
C8 C 0.6565(10) 1.2447(6) 0.4336(7) 0.046(3) Uani 1 1 d D U . . .
H8 H 0.6448 1.2793 0.4467 0.055 Uiso 1 1 calc R U . . .
C9 C 0.7477(11) 1.2044(6) 0.5598(8) 0.054(4) Uani 1 1 d D U . . .
H9 H 0.7350 1.2382 0.5746 0.065 Uiso 1 1 calc R U . . .
C10 C 0.7837(11) 1.1655(6) 0.6008(8) 0.053(4) Uani 1 1 d D U . . .
H10 H 0.7984 1.1817 0.6347 0.064 Uiso 1 1 calc R U . . .
C11 C 0.8693(10) 1.0454(5) 0.6478(8) 0.049(3) Uani 1 1 d D U . . .
H11 H 0.8826 1.0583 0.6832 0.059 Uiso 1 1 calc R U . . .
C12 C 0.8856(11) 0.9878(5) 0.6441(8) 0.056(3) Uani 1 1 d D U . . .
H12 H 0.9119 0.9742 0.6775 0.067 Uiso 1 1 calc R U . . .
C13 C 0.9114(12) 0.8679(6) 0.5905(8) 0.064(4) Uani 1 1 d D U . . .
H13 H 0.9371 0.8576 0.6252 0.077 Uiso 1 1 calc R U . . .
C14 C 0.9031(13) 0.8234(6) 0.5524(8) 0.060(4) Uani 1 1 d D U . . .
H14 H 0.9226 0.7914 0.5693 0.072 Uiso 1 1 calc R U . . .
C15 C 0.8719(11) 0.7626(6) 0.4300(7) 0.054(4) Uani 1 1 d D U . . .
H15 H 0.8961 0.7305 0.4454 0.064 Uiso 1 1 calc R U . . .
C16 C 0.8377(12) 0.7553(6) 0.3727(7) 0.052(4) Uani 1 1 d D U . . .
H16 H 0.8449 0.7200 0.3610 0.063 Uiso 1 1 calc R U . . .
C17 C 0.5948(11) 0.8290(6) 0.2754(7) 0.048(4) Uani 1 1 d D U . . .
C18 C 0.5398(12) 0.8818(5) 0.2025(8) 0.047(4) Uani 1 1 d D U . . .
H18A H 0.5320 0.8671 0.1678 0.057 Uiso 1 1 calc R U . . .
H18B H 0.4731 0.8775 0.2207 0.057 Uiso 1 1 calc R U . . .
C19 C 0.5011(13) 0.9693(6) 0.2199(9) 0.051(4) Uani 1 1 d D U . . .
C20 C 0.4687(12) 1.0601(6) 0.2108(10) 0.062(4) Uani 1 1 d D U . . .
H20A H 0.4479 1.0713 0.1760 0.075 Uiso 1 1 calc R U . . .
H20B H 0.4049 1.0503 0.2293 0.075 Uiso 1 1 calc R U . . .
C21 C 0.4718(14) 1.1196(7) 0.2810(8) 0.064(4) Uani 1 1 d D U . . .
C22 C 0.4798(13) 1.1985(8) 0.3313(8) 0.061(4) Uani 1 1 d D U . . .
H22A H 0.4675 1.2315 0.3154 0.073 Uiso 1 1 calc R U . . .
H22B H 0.4125 1.1860 0.3441 0.073 Uiso 1 1 calc R U . . .
C23 C 0.5235(12) 1.1876(6) 0.4227(8) 0.050(4) Uani 1 1 d D U . . .
C24 C 0.5748(12) 1.2088(7) 0.5127(7) 0.052(4) Uani 1 1 d D U . . .
H24A H 0.5762 1.2433 0.5261 0.062 Uiso 1 1 calc R U . . .
H24B H 0.5054 1.1949 0.5200 0.062 Uiso 1 1 calc R U . . .
C25 C 0.6244(10) 1.1414(5) 0.5709(8) 0.042(3) Uani 1 1 d D U . . .
C26 C 0.6931(12) 1.0919(5) 0.6440(8) 0.049(4) Uani 1 1 d D U . . .
H26A H 0.7116 1.1059 0.6780 0.059 Uiso 1 1 calc R U . . .
H26B H 0.6202 1.0808 0.6457 0.059 Uiso 1 1 calc R U . . .
C27 C 0.7130(12) 1.0038(5) 0.6245(9) 0.054(4) Uani 1 1 d D U . . .
C28 C 0.7597(16) 0.9141(6) 0.6334(10) 0.070(4) Uani 1 1 d D U . . .
H28A H 0.7827 0.8995 0.6664 0.085 Uiso 1 1 calc R U . . .
H28B H 0.6834 0.9110 0.6317 0.085 Uiso 1 1 calc R U . . .
C29 C 0.7419(13) 0.8572(7) 0.5609(10) 0.070(4) Uani 1 1 d D U . . .
C30 C 0.7499(16) 0.7820(8) 0.5071(8) 0.067(4) Uani 1 1 d D U . . .
H30A H 0.7694 0.7499 0.5233 0.081 Uiso 1 1 calc R U . . .
H30B H 0.6740 0.7858 0.5109 0.081 Uiso 1 1 calc R U . . .
C31 C 0.6955(11) 0.7813(7) 0.4188(8) 0.055(4) Uani 1 1 d D U . . .
C32 C 0.6646(12) 0.7605(6) 0.3267(8) 0.048(4) Uani 1 1 d D U . . .
H32A H 0.6826 0.7272 0.3129 0.058 Uiso 1 1 calc R U . . .
H32B H 0.5922 0.7592 0.3390 0.058 Uiso 1 1 calc R U . . .
C33 C 0.8805(12) 0.8591(6) 0.2335(8) 0.054(4) Uani 1 1 d D U . . .
C34 C 0.7976(13) 0.9051(6) 0.1610(9) 0.054(4) Uani 1 1 d D U . . .
H34A H 0.7673 0.8892 0.1301 0.064 Uiso 1 1 calc R U . . .
H34B H 0.8702 0.9140 0.1529 0.064 Uiso 1 1 calc R U . . .
C35 C 0.7848(11) 0.9966(6) 0.1787(9) 0.053(4) Uani 1 1 d D U . . .
C36 C 0.7301(16) 1.0850(6) 0.1712(9) 0.072(5) Uani 1 1 d D U . . .
H36A H 0.6929 1.0953 0.1397 0.087 Uiso 1 1 calc R U . . .
H36B H 0.8052 1.0898 0.1653 0.087 Uiso 1 1 calc R U . . .
C37 C 0.7610(11) 1.1432(7) 0.2456(9) 0.064(4) Uani 1 1 d D U . . .
C38 C 0.7458(14) 1.2215(7) 0.2954(8) 0.058(4) Uani 1 1 d D U . . .
H38A H 0.7112 1.2508 0.2800 0.070 Uiso 1 1 calc R U . . .
H38B H 0.8206 1.2235 0.2875 0.070 Uiso 1 1 calc R U . . .
C39 C 0.8089(12) 1.2167(7) 0.3879(8) 0.055(4) Uani 1 1 d D U . . .
C40 C 0.8325(15) 1.2418(7) 0.4799(8) 0.066(4) Uani 1 1 d D U . . .
H40A H 0.8100 1.2744 0.4936 0.079 Uiso 1 1 calc R U . . .
H40B H 0.9055 1.2451 0.4688 0.079 Uiso 1 1 calc R U . . .
C41 C 0.9079(11) 1.1725(6) 0.5332(7) 0.047(4) Uani 1 1 d D U . . .
C42 C 0.9562(12) 1.1204(5) 0.6083(8) 0.049(4) Uani 1 1 d D U . . .
H42A H 0.9516 1.1347 0.6434 0.058 Uiso 1 1 calc R U . . .
H42B H 1.0269 1.1267 0.5952 0.058 Uiso 1 1 calc R U . . .
C43 C 1.0001(13) 1.0309(6) 0.5871(8) 0.055(4) Uani 1 1 d D U . . .
C44 C 1.0308(14) 0.9401(6) 0.6000(10) 0.067(4) Uani 1 1 d D U . . .
H44A H 1.0411 0.9259 0.6347 0.080 Uiso 1 1 calc R U . . .
H44B H 1.0996 0.9486 0.5856 0.080 Uiso 1 1 calc R U . . .
C45 C 1.0277(15) 0.8829(7) 0.5242(9) 0.069(4) Uani 1 1 d D U . . .
C46 C 1.0198(13) 0.8045(8) 0.4747(8) 0.069(4) Uani 1 1 d D U . . .
H46A H 1.0315 0.7717 0.4910 0.083 Uiso 1 1 calc R U . . .
H46B H 1.0875 0.8171 0.4625 0.083 Uiso 1 1 calc R U . . .
C47 C 0.9814(12) 0.8114(6) 0.3813(8) 0.053(4) Uani 1 1 d D U . . .
C48 C 0.9305(12) 0.7901(7) 0.2915(8) 0.052(4) Uani 1 1 d D U . . .
H48A H 0.9304 0.7554 0.2787 0.063 Uiso 1 1 calc R U . . .
H48B H 0.9991 0.8047 0.2838 0.063 Uiso 1 1 calc R U . . .
N1 N 0.6724(9) 0.7965(5) 0.2862(7) 0.045(3) Uani 1 1 d D U . . .
N2 N 0.6216(9) 0.8531(5) 0.2310(7) 0.045(3) Uani 1 1 d D U . . .
N3 N 0.5600(9) 0.9340(4) 0.1971(7) 0.046(3) Uani 1 1 d D U . . .
N4 N 0.5354(10) 1.0151(5) 0.2052(8) 0.051(3) Uani 1 1 d D U . . .
N5 N 0.5137(10) 1.1011(5) 0.2370(8) 0.058(3) Uani 1 1 d D U . . .
N6 N 0.5197(11) 1.1636(6) 0.2909(8) 0.064(4) Uani 1 1 d D U . . .
N7 N 0.5489(10) 1.2045(6) 0.3743(7) 0.053(3) Uani 1 1 d D U . . .
N8 N 0.5901(10) 1.2104(5) 0.4559(7) 0.051(3) Uani 1 1 d D U . . .
N9 N 0.6504(9) 1.1800(5) 0.5396(7) 0.046(3) Uani 1 1 d D U . . .
N10 N 0.7025(9) 1.1318(5) 0.6044(7) 0.050(3) Uani 1 1 d D U . . .
N11 N 0.7591(9) 1.0490(5) 0.6336(8) 0.048(3) Uani 1 1 d D U . . .
N12 N 0.7877(10) 0.9689(5) 0.6329(8) 0.058(3) Uani 1 1 d D U . . .
N13 N 0.8045(11) 0.8855(6) 0.5916(8) 0.066(4) Uani 1 1 d D U . . .
N14 N 0.8009(11) 0.8227(5) 0.5360(8) 0.057(3) Uani 1 1 d D U . . .
N15 N 0.7734(10) 0.7792(7) 0.4537(7) 0.062(4) Uani 1 1 d D U . . .
N16 N 0.7342(9) 0.7722(6) 0.3709(7) 0.048(3) Uani 1 1 d D U . . .
N17 N 0.8504(10) 0.8185(5) 0.2647(7) 0.051(3) Uani 1 1 d D U . . .
N18 N 0.7965(9) 0.8708(5) 0.2022(7) 0.050(3) Uani 1 1 d D U . . .
N19 N 0.7393(9) 0.9508(5) 0.1730(7) 0.046(3) Uani 1 1 d D U . . .
N20 N 0.7097(10) 1.0333(5) 0.1814(8) 0.058(3) Uani 1 1 d D U . . .
N21 N 0.6960(10) 1.1158(6) 0.2150(8) 0.066(4) Uani 1 1 d D U . . .
N22 N 0.7032(10) 1.1763(6) 0.2735(8) 0.061(3) Uani 1 1 d D U . . .
N23 N 0.7303(10) 1.2219(7) 0.3526(7) 0.058(3) Uani 1 1 d D U . . .
N24 N 0.7700(9) 1.2296(6) 0.4358(7) 0.056(3) Uani 1 1 d D U . . .
N25 N 0.8265(10) 1.2041(5) 0.5215(7) 0.057(3) Uani 1 1 d D U . . .
N26 N 0.8836(9) 1.1447(5) 0.5760(7) 0.046(3) Uani 1 1 d D U . . .
N27 N 0.9384(10) 1.0661(4) 0.6112(8) 0.052(3) Uani 1 1 d D U . . .
N28 N 0.9671(10) 0.9844(5) 0.6031(8) 0.055(3) Uani 1 1 d D U . . .
N29 N 0.9780(12) 0.9027(6) 0.5660(8) 0.067(4) Uani 1 1 d D U . . .
N30 N 0.9802(11) 0.8379(6) 0.5122(8) 0.062(4) Uani 1 1 d D U . . .
N31 N 0.9505(10) 0.7983(6) 0.4305(7) 0.056(3) Uani 1 1 d D U . . .
N32 N 0.9145(10) 0.7900(5) 0.3463(7) 0.051(3) Uani 1 1 d D U . . .
O1 O 0.5104(9) 0.8317(5) 0.2974(7) 0.061(4) Uani 1 1 d D U . . .
O2 O 0.4278(11) 0.9599(5) 0.2475(7) 0.069(4) Uani 1 1 d D U . . .
O3 O 0.4045(12) 1.0997(6) 0.3066(8) 0.089(5) Uani 1 1 d D U . . .
O4 O 0.4536(9) 1.1594(5) 0.4344(8) 0.064(4) Uani 1 1 d D U . . .
O5 O 0.5452(9) 1.1162(6) 0.5704(7) 0.063(4) Uani 1 1 d D U . . .
O6 O 0.6217(10) 0.9958(5) 0.6133(7) 0.065(4) Uani 1 1 d D U . . .
O7 O 0.6480(11) 0.8609(6) 0.5603(9) 0.093(5) Uani 1 1 d D U . . .
O8 O 0.6051(8) 0.7927(5) 0.4285(7) 0.065(4) Uani 1 1 d D U . . .
O9 O 0.9666(8) 0.8806(4) 0.2363(7) 0.050(3) Uani 1 1 d D U . . .
O10 O 0.8787(9) 1.0028(5) 0.1840(7) 0.057(3) Uani 1 1 d D U . . .
O11 O 0.8566(9) 1.1371(7) 0.2527(10) 0.096(5) Uani 1 1 d D U . . .
O12 O 0.9004(10) 1.2053(5) 0.3790(8) 0.072(4) Uani 1 1 d D U . . .
O13 O 0.9873(9) 1.1663(5) 0.5059(7) 0.057(4) Uani 1 1 d D U . . .
O14 O 1.0725(8) 1.0371(6) 0.5559(7) 0.063(4) Uani 1 1 d D U . . .
O15 O 1.1055(10) 0.9003(6) 0.5017(8) 0.082(5) Uani 1 1 d D U . . .
O16 O 1.0578(9) 0.8376(4) 0.3720(7) 0.055(3) Uani 1 1 d D U . . .
C101 C 1.200(3) 1.0030(17) 0.2722(13) 0.14(2) Uiso 0.263(2) 1 d D U P E -1
H10A H 1.1961 1.0089 0.2351 0.216 Uiso 0.263(2) 1 calc R U P E -1
H10B H 1.2497 0.9765 0.2794 0.216 Uiso 0.263(2) 1 calc R U P E -1
H10C H 1.2212 1.0336 0.2897 0.216 Uiso 0.263(2) 1 calc R U P E -1
N101 N 1.093(2) 0.9874(13) 0.2918(11) 0.155(11) Uiso 0.263(2) 1 d DG U P E -1
C102 C 1.010(3) 1.0198(13) 0.2875(19) 0.153(12) Uiso 0.263(2) 1 d DG U P E -1
H102 H 1.0191 1.0517 0.2723 0.184 Uiso 0.263(2) 1 calc R U P E -1
C103 C 0.913(2) 1.0055(11) 0.3054(19) 0.154(11) Uiso 0.263(2) 1 d DG U P E -1
H103 H 0.8559 1.0276 0.3025 0.184 Uiso 0.263(2) 1 calc R U P E -1
C104 C 0.900(2) 0.9588(9) 0.3276(10) 0.153(10) Uiso 0.263(2) 1 d DG U P E -1
C105 C 0.983(3) 0.9265(10) 0.3318(11) 0.154(11) Uiso 0.263(2) 1 d DG U P E -1
H105 H 0.9739 0.8946 0.3470 0.185 Uiso 0.263(2) 1 calc R U P E -1
C106 C 1.080(2) 0.9408(12) 0.3140(12) 0.154(11) Uiso 0.263(2) 1 d DG U P E -1
H106 H 1.1371 0.9186 0.3169 0.185 Uiso 0.263(2) 1 calc R U P E -1
N102 N 0.598(3) 0.9139(11) 0.3835(11) 0.152(10) Uiso 0.263(2) 1 d DG U P E -1
C107 C 0.685(3) 0.9058(18) 0.4134(12) 0.152(10) Uiso 0.263(2) 1 d DG U P E -1
H107 H 0.6792 0.8904 0.4461 0.182 Uiso 0.263(2) 1 calc R U P E -1
C108 C 0.782(3) 0.9203(16) 0.3954(12) 0.153(11) Uiso 0.263(2) 1 d DG U P E -1
H108 H 0.8421 0.9147 0.4158 0.184 Uiso 0.263(2) 1 calc R U P E -1
C109 C 0.791(2) 0.9428(9) 0.3474(10) 0.153(10) Uiso 0.263(2) 1 d DG U P E -1
C110 C 0.704(3) 0.9509(11) 0.3176(11) 0.150(11) Uiso 0.263(2) 1 d DG U P E -1
H110 H 0.7100 0.9663 0.2848 0.180 Uiso 0.263(2) 1 calc R U P E -1
C111 C 0.607(2) 0.9365(11) 0.3356(11) 0.152(10) Uiso 0.263(2) 1 d DG U P E -1
H111 H 0.5471 0.9420 0.3152 0.183 Uiso 0.263(2) 1 calc R U P E -1
C112 C 0.494(3) 0.8982(14) 0.4033(13) 0.151(10) Uiso 0.263(2) 1 d D U P E -1
H11A H 0.4766 0.8688 0.3821 0.181 Uiso 0.263(2) 1 calc R U P E -1
H11B H 0.5094 0.8849 0.4381 0.181 Uiso 0.263(2) 1 calc R U P E -1
C113 C 0.394(3) 0.9244(15) 0.4099(10) 0.157(10) Uiso 0.263(2) 1 d D U P E -1
C114 C 0.304(3) 0.8953(18) 0.4037(16) 0.156(12) Uiso 0.263(2) 1 d D U P E -1
H114 H 0.3087 0.8608 0.3958 0.187 Uiso 0.263(2) 1 calc R U P E -1
C115 C 0.210(3) 0.9187(16) 0.4095(16) 0.158(14) Uiso 0.263(2) 1 d D U P E -1
H115 H 0.1472 0.9009 0.4058 0.189 Uiso 0.263(2) 1 calc R U P E -1
C116 C 0.211(3) 0.9696(17) 0.4211(15) 0.155(13) Uiso 0.263(2) 1 d D U P E -1
C117 C 0.298(3) 0.9987(19) 0.427(3) 0.164(13) Uiso 0.263(2) 1 d D U P E -1
H117 H 0.2933 1.0332 0.4353 0.197 Uiso 0.263(2) 1 calc R U P E -1
C118 C 0.395(3) 0.9744(15) 0.421(2) 0.170(12) Uiso 0.263(2) 1 d D U P E -1
H118 H 0.4583 0.9921 0.4249 0.204 Uiso 0.263(2) 1 calc R U P E -1
N103 N 0.112(3) 0.9925(13) 0.4269(19) 0.145(15) Uiso 0.263(2) 1 d D U P E -1
N104 N 0.060(3) 1.010(2) 0.4617(17) 0.134(14) Uiso 0.263(2) 1 d D U P E -1
C119 C -0.047(2) 1.0310(14) 0.4484(12) 0.100(12) Uiso 0.263(2) 1 d DG U P E -1
C120 C -0.055(3) 1.0701(16) 0.4136(17) 0.095(13) Uiso 0.263(2) 1 d DG U P E -1
H120 H 0.0050 1.0837 0.3981 0.114 Uiso 0.263(2) 1 calc R U P E -1
C121 C -0.152(3) 1.0894(16) 0.4014(19) 0.084(12) Uiso 0.263(2) 1 d DG U P E -1
H121 H -0.1581 1.1161 0.3777 0.100 Uiso 0.263(2) 1 calc R U P E -1
C122 C -0.241(2) 1.0695(17) 0.4241(19) 0.081(12) Uiso 0.263(2) 1 d DG U P E -1
H122 H -0.3067 1.0827 0.4158 0.097 Uiso 0.263(2) 1 calc R U P E -1
C123 C -0.232(2) 1.0304(18) 0.459(2) 0.079(12) Uiso 0.263(2) 1 d DG U P E -1
H123 H -0.2924 1.0169 0.4743 0.094 Uiso 0.263(2) 1 calc R U P E -1
C124 C -0.135(3) 1.0112(15) 0.4710(17) 0.090(12) Uiso 0.263(2) 1 d DG U P E -1
H124 H -0.1294 0.9845 0.4948 0.109 Uiso 0.263(2) 1 calc R U P E -1
C201 C 0.298(4) 0.8751(17) 0.436(2) 0.154(17) Uiso 0.237(2) 1 d D U P F -2
H20C H 0.2585 0.8592 0.4084 0.231 Uiso 0.237(2) 1 calc R U P F -2
H20D H 0.2608 0.9043 0.4486 0.231 Uiso 0.237(2) 1 calc R U P F -2
H20E H 0.3083 0.8513 0.4642 0.231 Uiso 0.237(2) 1 calc R U P F -2
N201 N 0.404(3) 0.8912(13) 0.4151(19) 0.155(11) Uiso 0.237(2) 1 d DG U P F -2
C202 C 0.491(4) 0.888(2) 0.4463(18) 0.154(12) Uiso 0.237(2) 1 d DG U P F -2
H202 H 0.4848 0.8758 0.4805 0.185 Uiso 0.237(2) 1 calc R U P F -2
C203 C 0.587(3) 0.903(2) 0.4276(16) 0.153(11) Uiso 0.237(2) 1 d DG U P F -2
H203 H 0.6465 0.9005 0.4489 0.184 Uiso 0.237(2) 1 calc R U P F -2
C204 C 0.596(3) 0.9205(11) 0.3775(14) 0.152(10) Uiso 0.237(2) 1 d DG U P F -2
C205 C 0.509(3) 0.9236(12) 0.3463(15) 0.154(11) Uiso 0.237(2) 1 d DG U P F -2
H205 H 0.5151 0.9358 0.3121 0.185 Uiso 0.237(2) 1 calc R U P F -2
C206 C 0.413(3) 0.9090(13) 0.3651(18) 0.155(11) Uiso 0.237(2) 1 d DG U P F -2
H206 H 0.3534 0.9112 0.3437 0.186 Uiso 0.237(2) 1 calc R U P F -2
N202 N 0.896(3) 0.9658(15) 0.3193(11) 0.152(10) Uiso 0.237(2) 1 d DG U P F -2
C207 C 0.810(3) 0.9957(15) 0.3111(19) 0.151(10) Uiso 0.237(2) 1 d DG U P F -2
H207 H 0.8164 1.0261 0.2927 0.181 Uiso 0.237(2) 1 calc R U P F -2
C208 C 0.713(3) 0.9812(14) 0.3297(19) 0.149(11) Uiso 0.237(2) 1 d DG U P F -2
H208 H 0.6545 1.0017 0.3241 0.178 Uiso 0.237(2) 1 calc R U P F -2
C209 C 0.703(3) 0.9367(12) 0.3567(12) 0.152(10) Uiso 0.237(2) 1 d DG U P F -2
C210 C 0.790(3) 0.9068(15) 0.3649(19) 0.154(11) Uiso 0.237(2) 1 d DG U P F -2
H210 H 0.7828 0.8764 0.3833 0.185 Uiso 0.237(2) 1 calc R U P F -2
C211 C 0.886(3) 0.9213(17) 0.3462(19) 0.154(10) Uiso 0.237(2) 1 d DG U P F -2
H211 H 0.9448 0.9009 0.3518 0.185 Uiso 0.237(2) 1 calc R U P F -2
C212 C 0.999(3) 0.9816(18) 0.2991(14) 0.152(10) Uiso 0.237(2) 1 d D U P F -2
H21A H 1.0174 0.9562 0.2729 0.182 Uiso 0.237(2) 1 calc R U P F -2
H21B H 0.9857 1.0126 0.2797 0.182 Uiso 0.237(2) 1 calc R U P F -2
C213 C 1.098(3) 0.9912(13) 0.3269(12) 0.155(11) Uiso 0.237(2) 1 d DG U P F -2
C214 C 1.170(4) 0.9532(14) 0.334(3) 0.158(11) Uiso 0.237(2) 1 d DG U P F -2
H214 H 1.1558 0.9209 0.3205 0.189 Uiso 0.237(2) 1 calc R U P F -2
C215 C 1.261(4) 0.9626(13) 0.360(3) 0.159(12) Uiso 0.237(2) 1 d DG U P F -2
H215 H 1.3105 0.9366 0.3645 0.191 Uiso 0.237(2) 1 calc R U P F -2
C216 C 1.281(3) 1.0099(11) 0.3791(18) 0.163(12) Uiso 0.237(2) 1 d DG U P F -2
C217 C 1.210(4) 1.0479(11) 0.372(3) 0.160(13) Uiso 0.237(2) 1 d DG U P F -2
H217 H 1.2234 1.0802 0.3855 0.192 Uiso 0.237(2) 1 calc R U P F -2
C218 C 1.118(3) 1.0385(13) 0.346(3) 0.161(13) Uiso 0.237(2) 1 d DG U P F -2
H218 H 1.0687 1.0645 0.3415 0.193 Uiso 0.237(2) 1 calc R U P F -2
N203 N 1.375(3) 1.0197(12) 0.406(2) 0.166(12) Uiso 0.237(2) 1 d D U P F -2
N204 N 1.420(3) 1.025(2) 0.445(2) 0.160(13) Uiso 0.237(2) 1 d D U P F -2
C219 C 1.536(3) 1.0366(16) 0.4459(18) 0.152(16) Uiso 0.237(2) 1 d DG U P F -2
C220 C 1.597(4) 1.022(3) 0.488(2) 0.137(18) Uiso 0.237(2) 1 d DG U P F -2
H220 H 1.5658 1.0046 0.5155 0.164 Uiso 0.237(2) 1 calc R U P F -2
C221 C 1.702(4) 1.033(3) 0.488(3) 0.143(19) Uiso 0.237(2) 1 d DG U P F -2
H221 H 1.7429 1.0228 0.5169 0.171 Uiso 0.237(2) 1 calc R U P F -2
C222 C 1.747(3) 1.058(3) 0.448(3) 0.15(2) Uiso 0.237(2) 1 d DG U P F -2
H222 H 1.8187 1.0657 0.4482 0.175 Uiso 0.237(2) 1 calc R U P F -2
C223 C 1.687(4) 1.073(3) 0.406(3) 0.15(2) Uiso 0.237(2) 1 d DG U P F -2
H223 H 1.7174 1.0903 0.3780 0.178 Uiso 0.237(2) 1 calc R U P F -2
C224 C 1.581(4) 1.062(3) 0.405(2) 0.149(18) Uiso 0.237(2) 1 d DG U P F -2
H224 H 1.5403 1.0721 0.3766 0.179 Uiso 0.237(2) 1 calc R U P F -2
C401 C -0.710(3) 0.8534(13) 0.4740(18) 0.067(16) Uiso 0.237(2) 1 d D U P F -2
H40C H -0.6902 0.8501 0.5102 0.100 Uiso 0.237(2) 1 calc R U P F -2
H40D H -0.7198 0.8202 0.4590 0.100 Uiso 0.237(2) 1 calc R U P F -2
H40E H -0.7752 0.8721 0.4716 0.100 Uiso 0.237(2) 1 calc R U P F -2
N401 N -0.625(3) 0.8810(11) 0.4447(14) 0.161(19) Uiso 0.237(2) 1 d D U P F -2
C402 C -0.522(3) 0.8722(14) 0.4576(19) 0.17(2) Uiso 0.237(2) 1 d D U P F -2
H402 H -0.5058 0.8493 0.4843 0.208 Uiso 0.237(2) 1 calc R U P F -2
C403 C -0.444(3) 0.8968(16) 0.4315(19) 0.18(2) Uiso 0.237(2) 1 d D U P F -2
H403 H -0.3736 0.8907 0.4405 0.220 Uiso 0.237(2) 1 calc R U P F -2
C404 C -0.467(3) 0.9303(14) 0.3924(14) 0.18(2) Uiso 0.237(2) 1 d D U P F -2
C405 C -0.570(3) 0.939(2) 0.3795(19) 0.17(2) Uiso 0.237(2) 1 d D U P F -2
H405 H -0.5861 0.9622 0.3529 0.210 Uiso 0.237(2) 1 calc R U P F -2
C406 C -0.648(3) 0.915(2) 0.4057(19) 0.17(2) Uiso 0.237(2) 1 d D U P F -2
H406 H -0.7182 0.9207 0.3967 0.202 Uiso 0.237(2) 1 calc R U P F -2
N402 N -0.216(2) 1.0084(14) 0.3151(10) 0.20(2) Uiso 0.237(2) 1 d D U P F -2
C407 C -0.240(4) 0.9599(16) 0.3012(18) 0.20(2) Uiso 0.237(2) 1 d D U P F -2
H407 H -0.2019 0.9439 0.2748 0.243 Uiso 0.237(2) 1 calc R U P F -2
C408 C -0.320(4) 0.9343(15) 0.3255(19) 0.20(2) Uiso 0.237(2) 1 d D U P F -2
H408 H -0.3360 0.9010 0.3156 0.241 Uiso 0.237(2) 1 calc R U P F -2
C409 C -0.377(3) 0.9573(15) 0.3641(13) 0.20(2) Uiso 0.237(2) 1 d D U P F -2
C410 C -0.353(4) 1.0060(15) 0.378(2) 0.20(2) Uiso 0.237(2) 1 d D U P F -2
H410 H -0.3916 1.0220 0.4046 0.239 Uiso 0.237(2) 1 calc R U P F -2
C411 C -0.273(4) 1.0315(15) 0.3539(19) 0.20(2) Uiso 0.237(2) 1 d D U P F -2
H411 H -0.2575 1.0648 0.3638 0.243 Uiso 0.237(2) 1 calc R U P F -2
C412 C -0.130(3) 1.0364(17) 0.2891(11) 0.21(2) Uiso 0.237(2) 1 d D U P F -2
H41A H -0.1386 1.0291 0.2520 0.247 Uiso 0.237(2) 1 calc R U P F -2
H41B H -0.1483 1.0720 0.2933 0.247 Uiso 0.237(2) 1 calc R U P F -2
C413 C -0.017(3) 1.0338(15) 0.2986(10) 0.21(2) Uiso 0.237(2) 1 d D U P F -2
C414 C 0.053(3) 1.067(3) 0.277(3) 0.21(2) Uiso 0.237(2) 1 d D U P F -2
H414 H 0.0287 1.0925 0.2544 0.248 Uiso 0.237(2) 1 calc R U P F -2
C415 C 0.158(3) 1.062(3) 0.287(3) 0.20(2) Uiso 0.237(2) 1 d D U P F -2
H415 H 0.2059 1.0850 0.2720 0.246 Uiso 0.237(2) 1 calc R U P F -2
C416 C 0.194(3) 1.0249(18) 0.3194(19) 0.21(2) Uiso 0.237(2) 1 d D U P F -2
C417 C 0.123(4) 0.992(3) 0.341(3) 0.21(2) Uiso 0.237(2) 1 d D U P F -2
H417 H 0.1469 0.9663 0.3637 0.251 Uiso 0.237(2) 1 calc R U P F -2
C418 C 0.018(4) 0.996(2) 0.331(3) 0.21(2) Uiso 0.237(2) 1 d D U P F -2
H418 H -0.0293 0.9737 0.3461 0.248 Uiso 0.237(2) 1 calc R U P F -2
N403 N 0.298(3) 1.0181(12) 0.332(2) 0.200(19) Uiso 0.237(2) 1 d D U P F -2
N404 N 0.386(3) 1.0091(11) 0.3256(14) 0.191(17) Uiso 0.237(2) 1 d D U P F -2
C419 C 0.466(3) 1.0103(10) 0.3693(15) 0.177(13) Uiso 0.237(2) 1 d D U P F -2
C420 C 0.446(5) 0.9859(16) 0.4155(15) 0.169(12) Uiso 0.237(2) 1 d D U P F -2
H420 H 0.3833 0.9683 0.4200 0.203 Uiso 0.237(2) 1 calc R U P F -2
C421 C 0.519(6) 0.987(2) 0.4551(18) 0.175(14) Uiso 0.237(2) 1 d D U P F -2
H421 H 0.5048 0.9702 0.4865 0.211 Uiso 0.237(2) 1 calc R U P F -2
C422 C 0.611(6) 1.013(2) 0.449(3) 0.184(16) Uiso 0.237(2) 1 d D U P F -2
H422 H 0.6608 1.0135 0.4760 0.220 Uiso 0.237(2) 1 calc R U P F -2
C423 C 0.631(4) 1.037(3) 0.403(3) 0.189(16) Uiso 0.237(2) 1 d D U P F -2
H423 H 0.6943 1.0548 0.3984 0.226 Uiso 0.237(2) 1 calc R U P F -2
C424 C 0.559(3) 1.036(2) 0.363(2) 0.186(16) Uiso 0.237(2) 1 d D U P F -2
H424 H 0.5728 1.0527 0.3318 0.223 Uiso 0.237(2) 1 calc R U P F -2
C301 C 2.197(3) 0.9722(16) 0.2800(13) 0.11(2) Uiso 0.263(2) 1 d D U P E -1
H30C H 2.2066 1.0068 0.2691 0.167 Uiso 0.263(2) 1 calc R U P E -1
H30D H 2.2058 0.9500 0.2504 0.167 Uiso 0.263(2) 1 calc R U P E -1
H30E H 2.2474 0.9638 0.3066 0.167 Uiso 0.263(2) 1 calc R U P E -1
N301 N 2.088(3) 0.9659(11) 0.3014(11) 0.149(18) Uiso 0.263(2) 1 d D U P E -1
C302 C 2.004(3) 0.988(2) 0.2769(12) 0.156(19) Uiso 0.263(2) 1 d D U P E -1
H302 H 2.0155 1.0068 0.2465 0.188 Uiso 0.263(2) 1 calc R U P E -1
C303 C 1.905(3) 0.982(2) 0.2960(14) 0.157(19) Uiso 0.263(2) 1 d D U P E -1
H303 H 1.8486 0.9978 0.2786 0.189 Uiso 0.263(2) 1 calc R U P E -1
C304 C 1.887(3) 0.9550(13) 0.3402(13) 0.166(17) Uiso 0.263(2) 1 d D U P E -1
C305 C 1.970(3) 0.9328(11) 0.3650(17) 0.162(19) Uiso 0.263(2) 1 d D U P E -1
H305 H 1.9589 0.9138 0.3953 0.194 Uiso 0.263(2) 1 calc R U P E -1
C306 C 2.070(3) 0.9383(11) 0.3458(16) 0.154(19) Uiso 0.263(2) 1 d D U P E -1
H306 H 2.1267 0.9230 0.3631 0.185 Uiso 0.263(2) 1 calc R U P E -1
N302 N 1.574(3) 0.9331(13) 0.3974(8) 0.188(17) Uiso 0.263(2) 1 d D U P E -1
C307 C 1.635(3) 0.8936(10) 0.3815(11) 0.191(19) Uiso 0.263(2) 1 d D U P E -1
H307 H 1.6080 0.8607 0.3830 0.230 Uiso 0.263(2) 1 calc R U P E -1
C308 C 1.734(3) 0.9011(15) 0.3634(12) 0.186(19) Uiso 0.263(2) 1 d D U P E -1
H308 H 1.7749 0.8735 0.3526 0.223 Uiso 0.263(2) 1 calc R U P E -1
C309 C 1.774(3) 0.9492(16) 0.3610(10) 0.182(17) Uiso 0.263(2) 1 d D U P E -1
C310 C 1.714(4) 0.9889(15) 0.3768(17) 0.185(19) Uiso 0.263(2) 1 d D U P E -1
H310 H 1.7411 1.0218 0.3752 0.221 Uiso 0.263(2) 1 calc R U P E -1
C311 C 1.614(3) 0.9812(13) 0.3951(17) 0.191(19) Uiso 0.263(2) 1 d D U P E -1
H311 H 1.5728 1.0087 0.4058 0.229 Uiso 0.263(2) 1 calc R U P E -1
C312 C 1.468(3) 0.9215(19) 0.4164(11) 0.176(16) Uiso 0.263(2) 1 d D U P E -1
H31A H 1.4523 0.8889 0.4003 0.211 Uiso 0.263(2) 1 calc R U P E -1
H31B H 1.4787 0.9142 0.4533 0.211 Uiso 0.263(2) 1 calc R U P E -1
C313 C 1.366(3) 0.9470(19) 0.4159(9) 0.168(13) Uiso 0.263(2) 1 d D U P E -1
C314 C 1.365(4) 0.996(2) 0.434(3) 0.166(12) Uiso 0.263(2) 1 d D U P E -1
H314 H 1.4265 1.0119 0.4460 0.199 Uiso 0.263(2) 1 calc R U P E -1
C315 C 1.272(4) 1.021(2) 0.434(3) 0.163(12) Uiso 0.263(2) 1 d D U P E -1
H315 H 1.2669 1.0544 0.4462 0.196 Uiso 0.263(2) 1 calc R U P E -1
C316 C 1.184(3) 0.9955(19) 0.4164(13) 0.158(12) Uiso 0.263(2) 1 d D U P E -1
C317 C 1.184(4) 0.947(2) 0.398(3) 0.155(12) Uiso 0.263(2) 1 d D U P E -1
H317 H 1.1226 0.9315 0.3863 0.186 Uiso 0.263(2) 1 calc R U P E -1
C318 C 1.281(4) 0.921(2) 0.398(3) 0.161(13) Uiso 0.263(2) 1 d D U P E -1
H318 H 1.2863 0.8881 0.3863 0.194 Uiso 0.263(2) 1 calc R U P E -1
N303 N 1.090(4) 1.022(2) 0.4165(14) 0.161(13) Uiso 0.263(2) 1 d D U P E -1
N304 N 1.059(4) 1.0645(18) 0.414(4) 0.177(16) Uiso 0.263(2) 1 d D U P E -1
C319 C 0.940(4) 1.0719(12) 0.416(2) 0.184(17) Uiso 0.263(2) 1 d D U P E -1
C320 C 0.887(5) 1.0889(15) 0.373(2) 0.186(19) Uiso 0.263(2) 1 d D U P E -1
H320 H 0.9242 1.0961 0.3422 0.223 Uiso 0.263(2) 1 calc R U P E -1
C321 C 0.781(5) 1.0955(12) 0.375(3) 0.193(19) Uiso 0.263(2) 1 d D U P E -1
H321 H 0.7448 1.1071 0.3450 0.231 Uiso 0.263(2) 1 calc R U P E -1
C322 C 0.726(4) 1.085(2) 0.420(4) 0.194(17) Uiso 0.263(2) 1 d D U P E -1
H322 H 0.6534 1.0896 0.4207 0.232 Uiso 0.263(2) 1 calc R U P E -1
C323 C 0.779(5) 1.068(4) 0.463(3) 0.190(19) Uiso 0.263(2) 1 d D U P E -1
H323 H 0.7423 1.0610 0.4933 0.228 Uiso 0.263(2) 1 calc R U P E -1
C324 C 0.886(5) 1.062(3) 0.461(2) 0.191(19) Uiso 0.263(2) 1 d D U P E -1
H324 H 0.9216 1.0498 0.4904 0.229 Uiso 0.263(2) 1 calc R U P E -1
O301 O 1.1561(14) 0.8350(8) 0.2287(9) 0.122(8) Uani 1 1 d . . . . .
O302 O 0.2417(15) 1.1485(8) 0.3871(13) 0.169(11) Uani 1 1 d . . . . .
O303 O 0.342(3) 1.1702(15) 0.5743(17) 0.106(12) Uiso 0.5 1 d . . P . .
O304 O 0.954(2) 0.6911(11) 0.5539(12) 0.086(8) Uiso 0.5 1 d . . P . .
O305 O 0.699(2) 1.3478(12) 0.4984(14) 0.100(9) Uiso 0.5 1 d . . P . .
O306 O 0.723(2) 1.0082(12) 0.0538(14) 0.098(9) Uiso 0.5 1 d . . P . .
O307 O 1.200(4) 1.1555(18) 0.2914(19) 0.149(15) Uiso 0.5 1 d . . P . .
O308 O 1.308(2) 0.8322(16) 0.2700(16) 0.127(12) Uiso 0.5 1 d . . P . .
O309 O 0.435(5) 1.046(2) 0.496(2) 0.18(2) Uiso 0.5 1 d . . P G 1

loop_
_atom_site_aniso_label
_atom_site_aniso_U_11
_atom_site_aniso_U_22
_atom_site_aniso_U_33
_atom_site_aniso_U_23
_atom_site_aniso_U_13
_atom_site_aniso_U_12
I1 0.1134(9) 0.0453(5) 0.0590(5) 0.0031(4) 0.0085(13) -0.0017(10)
Cl1 0.154(16) 0.176(13) 0.132(13) -0.059(12) 0.047(11) -0.035(13)
I2 0.157(11) 0.136(8) 0.114(8) -0.079(6) -0.006(6) 0.022(7)
I3 0.100(7) 0.038(4) 0.049(4) 0.003(3) -0.004(4) 0.009(4)
I4 0.141(9) 0.097(9) 0.069(7) -0.039(7) 0.030(8) -0.040(7)
C1 0.036(6) 0.041(7) 0.062(7) -0.008(6) -0.005(6) -0.006(6)
C2 0.036(6) 0.040(6) 0.053(7) -0.001(6) -0.013(6) -0.007(6)
C3 0.037(6) 0.044(6) 0.057(7) 0.026(6) 0.001(6) 0.021(6)
C4 0.035(6) 0.044(7) 0.067(7) 0.009(6) -0.004(6) 0.015(6)
C5 0.047(7) 0.062(8) 0.081(8) -0.008(7) -0.001(7) 0.013(7)
C6 0.038(7) 0.068(8) 0.078(8) -0.011(7) -0.008(7) 0.015(7)
C7 0.034(7) 0.060(7) 0.059(7) 0.024(6) -0.009(6) 0.002(6)
C8 0.028(6) 0.053(7) 0.055(7) 0.023(6) -0.009(6) 0.010(6)
C9 0.041(7) 0.056(7) 0.066(8) 0.020(7) -0.005(6) 0.007(6)
C10 0.034(7) 0.055(7) 0.071(8) 0.008(7) 0.005(6) 0.018(6)
C11 0.045(7) 0.043(6) 0.060(7) -0.018(6) 0.000(6) 0.000(6)
C12 0.054(7) 0.044(7) 0.068(7) -0.016(6) 0.014(7) 0.005(6)
C13 0.070(8) 0.050(7) 0.074(8) -0.014(7) 0.005(7) 0.006(7)
C14 0.063(8) 0.051(7) 0.066(8) -0.012(7) 0.000(7) 0.000(7)
C15 0.043(7) 0.052(7) 0.066(8) -0.023(6) -0.007(6) 0.002(6)
C16 0.047(7) 0.047(7) 0.063(8) -0.012(6) 0.003(7) -0.004(6)
C17 0.032(7) 0.047(7) 0.063(8) 0.004(7) -0.007(7) -0.010(6)
C18 0.035(7) 0.052(8) 0.056(8) 0.015(6) -0.002(6) 0.008(6)
C19 0.034(7) 0.059(8) 0.059(8) -0.006(7) 0.008(6) -0.001(7)
C20 0.030(7) 0.067(9) 0.090(9) -0.024(8) -0.004(7) 0.018(7)
C21 0.034(8) 0.070(9) 0.088(9) -0.021(8) -0.019(7) 0.008(7)
C22 0.042(8) 0.069(9) 0.072(9) -0.008(8) -0.006(7) 0.015(7)
C23 0.030(7) 0.044(7) 0.076(8) 0.002(7) 0.008(7) 0.004(6)
C24 0.032(7) 0.064(8) 0.059(8) 0.019(7) 0.011(6) 0.018(7)
C25 0.021(6) 0.044(7) 0.062(8) -0.011(6) 0.009(6) 0.015(6)
C26 0.040(7) 0.047(7) 0.060(8) -0.006(7) 0.020(7) 0.016(6)
C27 0.048(8) 0.053(8) 0.062(8) 0.001(7) 0.017(7) -0.003(7)
C28 0.068(9) 0.048(8) 0.095(10) -0.013(8) 0.031(8) -0.010(7)
C29 0.074(9) 0.052(8) 0.083(9) -0.004(8) 0.023(8) -0.005(8)
C30 0.067(9) 0.058(8) 0.077(9) 0.001(8) 0.007(8) -0.005(8)
C31 0.036(7) 0.052(8) 0.079(9) -0.002(7) -0.002(7) -0.011(7)
C32 0.027(7) 0.051(7) 0.067(8) -0.012(7) -0.011(6) -0.011(6)
C33 0.045(8) 0.051(8) 0.066(8) 0.014(7) 0.003(7) 0.000(7)
C34 0.040(7) 0.053(7) 0.068(9) 0.021(7) 0.005(7) 0.005(6)
C35 0.041(7) 0.059(8) 0.059(8) 0.002(7) 0.015(7) 0.001(7)
C36 0.060(8) 0.059(9) 0.097(10) -0.006(8) 0.032(8) 0.000(8)
C37 0.039(8) 0.057(8) 0.097(9) -0.008(8) 0.011(7) -0.013(7)
C38 0.052(8) 0.062(9) 0.061(8) -0.007(7) 0.002(7) -0.012(7)
C39 0.042(8) 0.053(8) 0.068(8) 0.031(7) -0.003(7) 0.003(7)
C40 0.057(9) 0.065(8) 0.076(9) 0.040(7) -0.019(8) -0.005(8)
C41 0.025(7) 0.049(7) 0.067(8) 0.004(7) -0.020(6) -0.004(6)
C42 0.031(7) 0.044(7) 0.070(8) -0.006(7) -0.001(7) 0.002(6)
C43 0.035(7) 0.063(8) 0.067(9) -0.013(7) -0.018(7) 0.007(7)
C44 0.061(9) 0.057(8) 0.083(9) -0.041(7) -0.014(8) 0.013(7)
C45 0.052(8) 0.064(8) 0.090(9) -0.037(8) 0.000(8) -0.001(7)
C46 0.049(8) 0.072(9) 0.086(10) -0.044(8) -0.015(8) 0.006(8)
C47 0.037(7) 0.045(8) 0.076(8) -0.021(7) 0.001(7) 0.017(7)
C48 0.035(7) 0.054(8) 0.068(8) 0.000(7) -0.008(7) 0.005(7)
N1 0.027(6) 0.045(6) 0.065(7) -0.007(5) -0.002(5) -0.005(5)
N2 0.026(6) 0.049(6) 0.060(7) 0.014(6) -0.008(5) -0.006(5)
N3 0.029(6) 0.048(6) 0.060(7) 0.027(5) 0.004(5) 0.012(5)
N4 0.033(6) 0.055(7) 0.065(7) -0.012(6) 0.002(6) 0.014(6)
N5 0.027(6) 0.062(7) 0.086(8) -0.027(7) -0.001(6) 0.015(5)
N6 0.043(7) 0.068(8) 0.080(8) -0.014(7) -0.015(6) 0.005(6)
N7 0.032(6) 0.060(7) 0.067(7) -0.003(6) -0.004(6) -0.001(6)
N8 0.036(6) 0.058(7) 0.060(7) 0.013(6) -0.009(5) 0.011(6)
N9 0.022(5) 0.055(7) 0.061(7) 0.013(6) 0.000(5) 0.015(5)
N10 0.029(6) 0.050(6) 0.073(7) -0.009(6) 0.007(6) 0.015(5)
N11 0.036(6) 0.046(6) 0.061(7) -0.008(6) 0.012(5) 0.005(5)
N12 0.051(7) 0.048(6) 0.075(7) -0.014(6) 0.023(6) 0.006(6)
N13 0.066(7) 0.052(7) 0.081(8) -0.013(7) 0.021(7) -0.010(7)
N14 0.061(7) 0.043(6) 0.068(7) -0.002(6) 0.013(6) 0.003(6)
N15 0.048(7) 0.061(7) 0.075(8) -0.013(7) 0.001(6) -0.001(6)
N16 0.026(6) 0.052(7) 0.066(7) -0.007(6) -0.005(5) -0.012(5)
N17 0.041(6) 0.051(7) 0.062(7) -0.002(6) -0.005(6) 0.001(6)
N18 0.040(6) 0.047(6) 0.062(7) 0.025(6) -0.001(6) 0.001(6)
N19 0.034(6) 0.046(6) 0.058(7) 0.019(6) 0.007(5) 0.011(5)
N20 0.045(6) 0.050(6) 0.078(7) -0.009(6) 0.017(6) 0.007(6)
N21 0.049(7) 0.056(7) 0.092(8) -0.007(7) 0.014(7) 0.003(6)
N22 0.042(6) 0.066(7) 0.074(8) -0.009(7) -0.008(6) -0.006(6)
N23 0.048(7) 0.065(7) 0.060(7) 0.017(6) -0.001(6) -0.004(6)
N24 0.042(7) 0.060(7) 0.065(7) 0.033(6) -0.013(6) 0.005(6)
N25 0.050(7) 0.057(7) 0.065(7) 0.032(6) -0.020(6) -0.004(6)
N26 0.029(6) 0.046(6) 0.063(7) 0.004(6) -0.009(6) 0.010(5)
N27 0.038(6) 0.048(7) 0.071(7) -0.013(6) -0.003(6) 0.004(6)
N28 0.043(7) 0.053(7) 0.069(7) -0.012(6) -0.012(6) 0.008(6)
N29 0.060(8) 0.054(7) 0.085(8) -0.028(7) -0.004(7) 0.006(6)
N30 0.042(7) 0.065(7) 0.080(8) -0.039(7) -0.003(6) 0.003(6)
N31 0.045(6) 0.053(7) 0.071(7) -0.025(6) -0.011(6) 0.008(6)
N32 0.035(6) 0.055(7) 0.062(7) -0.011(6) -0.003(6) -0.006(6)
O1 0.042(7) 0.060(9) 0.081(10) 0.003(7) -0.002(7) -0.021(7)
O2 0.066(9) 0.067(8) 0.074(10) -0.026(7) 0.002(8) -0.018(7)
O3 0.050(9) 0.103(12) 0.116(13) -0.047(10) 0.006(9) -0.004(9)
O4 0.042(7) 0.052(8) 0.099(10) 0.001(7) 0.011(7) -0.002(6)
O5 0.019(6) 0.092(10) 0.076(9) 0.012(8) 0.005(6) 0.013(6)
O6 0.049(8) 0.076(9) 0.071(8) 0.001(7) 0.010(7) 0.012(7)
O7 0.066(10) 0.073(10) 0.138(13) -0.019(9) 0.045(10) -0.013(9)
O8 0.033(6) 0.084(9) 0.080(9) 0.038(7) 0.009(6) 0.015(6)
O9 0.035(6) 0.043(6) 0.072(8) 0.006(6) 0.008(6) 0.004(5)
O10 0.039(7) 0.073(8) 0.059(7) -0.006(6) 0.009(5) -0.021(6)
O11 0.032(7) 0.094(11) 0.163(15) -0.036(11) 0.018(9) -0.014(8)
O12 0.059(9) 0.060(8) 0.096(11) 0.001(7) -0.005(8) -0.025(7)
O13 0.037(7) 0.071(9) 0.063(9) 0.018(7) -0.009(6) 0.006(7)
O14 0.017(6) 0.097(10) 0.074(9) -0.006(8) 0.006(6) 0.014(6)
O15 0.030(7) 0.096(11) 0.121(12) -0.040(10) 0.013(7) -0.023(7)
O16 0.026(6) 0.052(7) 0.088(9) -0.023(6) -0.007(6) 0.005(5)
O301 0.092(11) 0.156(17) 0.119(13) 0.062(12) 0.048(10) 0.050(11)
O302 0.085(12) 0.155(18) 0.27(3) -0.07(2) 0.042(15) -0.020(12)

loop_
_atom_type_symbol
_atom_type_description
_atom_type_scat_dispersion_real
_atom_type_scat_dispersion_imag
_atom_type_scat_source
C C 0.0032 0.0015 'International Tables Vol C Tables 4.2.6.8 and 6.1.1.4'
H H 0.0000 0.0000 'International Tables Vol C Tables 4.2.6.8 and 6.1.1.4'
N N 0.0060 0.0030 'International Tables Vol C Tables 4.2.6.8 and 6.1.1.4'
O O 0.0108 0.0057 'International Tables Vol C Tables 4.2.6.8 and 6.1.1.4'
Cl Cl 0.1418 0.1507 'International Tables Vol C Tables 4.2.6.8 and 6.1.1.4'
I I -0.4930 1.7190 'International Tables Vol C Tables 4.2.6.8 and 6.1.1.4'

loop_
_geom_angle_atom_site_label_1
_geom_angle_atom_site_label_2
_geom_angle_atom_site_label_3
_geom_angle
N17 C1 N1 116.0(13)
N17 C1 C2 105.9(11)
N1 C1 C2 101.8(11)
N17 C1 H1 110.9
N1 C1 H1 110.9
C2 C1 H1 110.9
N2 C2 N18 113.7(12)
N2 C2 C1 104.2(11)
N18 C2 C1 102.4(10)
N2 C2 H2 112.0
N18 C2 H2 112.0
C1 C2 H2 112.0
N19 C3 N3 114.5(11)
N19 C3 C4 106.1(11)
N3 C3 C4 100.4(10)
N19 C3 H3 111.7
N3 C3 H3 111.8
C4 C3 H3 111.7
N4 C4 N20 109.2(13)
N4 C4 C3 105.7(11)
N20 C4 C3 101.5(10)
N4 C4 H4 113.2
N20 C4 H4 113.2
C3 C4 H4 113.2
N21 C5 N5 115.4(14)
N21 C5 C6 105.7(12)
N5 C5 C6 101.7(12)
N21 C5 H5 111.2
N5 C5 H5 111.2
C6 C5 H5 111.2
N6 C6 N22 113.7(15)
N6 C6 C5 104.3(13)
N22 C6 C5 101.0(11)
N6 C6 H6 112.3
N22 C6 H6 112.3
C5 C6 H6 112.3
N23 C7 N7 115.2(14)
N23 C7 C8 105.7(11)
N7 C7 C8 100.1(10)
N23 C7 H7 111.7
N7 C7 H7 111.7
C8 C7 H7 111.7
N8 C8 N24 113.8(12)
N8 C8 C7 104.9(11)
N24 C8 C7 100.2(11)
N8 C8 H8 112.4
N24 C8 H8 112.4
C7 C8 H8 112.4
N25 C9 N9 110.5(14)
N25 C9 C10 105.1(11)
N9 C9 C10 101.3(11)
N25 C9 H9 113.0
N9 C9 H9 113.0
C10 C9 H9 113.0
N10 C10 N26 115.1(13)
N10 C10 C9 104.8(12)
N26 C10 C9 101.9(11)
N10 C10 H10 111.5
N26 C10 H10 111.5
C9 C10 H10 111.5
N27 C11 N11 114.5(13)
N27 C11 C12 105.2(11)
N11 C11 C12 100.4(10)
N27 C11 H11 112.0
N11 C11 H11 112.0
C12 C11 H11 112.0
N12 C12 N28 117.7(13)
N12 C12 C11 104.5(11)
N28 C12 C11 101.4(11)
N12 C12 H12 110.8
N28 C12 H12 110.8
C11 C12 H12 110.8
N29 C13 N13 111.7(14)
N29 C13 C14 105.1(12)
N13 C13 C14 101.3(12)
N29 C13 H13 112.7
N13 C13 H13 112.7
C14 C13 H13 112.7
N14 C14 N30 115.1(14)
N14 C14 C13 105.8(12)
N30 C14 C13 101.5(11)
N14 C14 H14 111.3
N30 C14 H14 111.3
C13 C14 H14 111.3
N31 C15 N15 114.5(13)
N31 C15 C16 107.5(12)
N15 C15 C16 101.0(11)
N31 C15 H15 111.1
N15 C15 H15 111.1
C16 C15 H15 111.1
N16 C16 N32 113.9(13)
N16 C16 C15 105.0(11)
N32 C16 C15 99.7(11)
N16 C16 H16 112.5
N32 C16 H16 112.5
C15 C16 H16 112.5
O1 C17 N1 126.4(14)
O1 C17 N2 125.9(14)
N1 C17 N2 107.0(12)
N3 C18 N2 115.0(12)
N3 C18 H18A 108.5
N2 C18 H18A 108.5
N3 C18 H18B 108.5
N2 C18 H18B 108.5
H18A C18 H18B 107.5
O2 C19 N3 123.5(14)
O2 C19 N4 127.4(14)
N3 C19 N4 109.1(11)
N5 C20 N4 116.0(13)
N5 C20 H20A 108.3
N4 C20 H20A 108.3
N5 C20 H20B 108.3
N4 C20 H20B 108.3
H20A C20 H20B 107.4
O3 C21 N5 125.6(16)
O3 C21 N6 127.2(16)
N5 C21 N6 107.2(14)
N7 C22 N6 113.6(13)
N7 C22 H22A 108.8
N6 C22 H22A 108.8
N7 C22 H22B 108.8
N6 C22 H22B 108.8
H22A C22 H22B 107.7
O4 C23 N8 126.1(15)
O4 C23 N7 127.6(15)
N8 C23 N7 106.3(12)
N9 C24 N8 114.2(13)
N9 C24 H24A 108.7
N8 C24 H24A 108.7
N9 C24 H24B 108.7
N8 C24 H24B 108.7
H24A C24 H24B 107.6
O5 C25 N9 128.3(14)
O5 C25 N10 121.4(13)
N9 C25 N10 110.2(12)
N11 C26 N10 113.1(12)
N11 C26 H26A 109.0
N10 C26 H26A 109.0
N11 C26 H26B 109.0
N10 C26 H26B 109.0
H26A C26 H26B 107.8
O6 C27 N12 126.6(14)
O6 C27 N11 127.5(14)
N12 C27 N11 105.8(12)
N13 C28 N12 114.4(14)
N13 C28 H28A 108.7
N12 C28 H28A 108.7
N13 C28 H28B 108.7
N12 C28 H28B 108.7
H28A C28 H28B 107.6
O7 C29 N13 123.5(16)
O7 C29 N14 127.3(16)
N13 C29 N14 108.9(13)
N15 C30 N14 116.0(15)
N15 C30 H30A 108.3
N14 C30 H30A 108.3
N15 C30 H30B 108.3
N14 C30 H30B 108.3
H30A C30 H30B 107.4
O8 C31 N15 125.0(15)
O8 C31 N16 125.4(14)
N15 C31 N16 109.4(12)
N1 C32 N16 112.4(13)
N1 C32 H32A 109.1
N16 C32 H32A 109.1
N1 C32 H32B 109.1
N16 C32 H32B 109.1
H32A C32 H32B 107.9
O9 C33 N18 128.5(13)
O9 C33 N17 124.4(13)
N18 C33 N17 107.1(11)
N18 C34 N19 112.2(14)
N18 C34 H34A 109.2
N19 C34 H34A 109.2
N18 C34 H34B 109.2
N19 C34 H34B 109.2
H34A C34 H34B 107.9
O10 C35 N19 123.8(14)
O10 C35 N20 126.0(14)
N19 C35 N20 110.0(12)
N20 C36 N21 110.1(15)
N20 C36 H36A 109.6
N21 C36 H36A 109.6
N20 C36 H36B 109.6
N21 C36 H36B 109.6
H36A C36 H36B 108.2
O11 C37 N22 122.7(15)
O11 C37 N21 128.1(15)
N22 C37 N21 108.8(12)
N22 C38 N23 110.2(15)
N22 C38 H38A 109.6
N23 C38 H38A 109.6
N22 C38 H38B 109.6
N23 C38 H38B 109.6
H38A C38 H38B 108.1
O12 C39 N23 127.0(15)
O12 C39 N24 125.0(14)
N23 C39 N24 107.9(12)
N24 C40 N25 113.4(14)
N24 C40 H40A 108.9
N25 C40 H40A 108.9
N24 C40 H40B 108.9
N25 C40 H40B 108.9
H40A C40 H40B 107.7
O13 C41 N26 124.8(13)
O13 C41 N25 125.1(13)
N26 C41 N25 109.7(12)
N26 C42 N27 112.4(13)
N26 C42 H42A 109.1
N27 C42 H42A 109.1
N26 C42 H42B 109.1
N27 C42 H42B 109.1
H42A C42 H42B 107.9
O14 C43 N28 123.2(14)
O14 C43 N27 129.2(15)
N28 C43 N27 107.6(12)
N28 C44 N29 108.9(14)
N28 C44 H44A 109.9
N29 C44 H44A 109.9
N28 C44 H44B 109.9
N29 C44 H44B 109.9
H44A C44 H44B 108.3
O15 C45 N29 127.1(15)
O15 C45 N30 124.9(14)
N29 C45 N30 107.9(13)
N30 C46 N31 113.0(14)
N30 C46 H46A 109.0
N31 C46 H46A 109.0
N30 C46 H46B 109.0
N31 C46 H46B 109.0
H46A C46 H46B 107.8
O16 C47 N32 127.4(14)
O16 C47 N31 123.8(14)
N32 C47 N31 108.8(12)
N32 C48 N17 111.8(14)
N32 C48 H48A 109.3
N17 C48 H48A 109.3
N32 C48 H48B 109.3
N17 C48 H48B 109.3
H48A C48 H48B 107.9
C17 N1 C32 122.3(12)
C17 N1 C1 112.8(11)
C32 N1 C1 124.3(12)
C17 N2 C2 113.3(11)
C17 N2 C18 118.7(12)
C2 N2 C18 123.9(12)
C19 N3 C18 122.7(12)
C19 N3 C3 112.2(10)
C18 N3 C3 124.1(12)
C19 N4 C4 111.5(11)
C19 N4 C20 121.1(13)
C4 N4 C20 120.2(13)
C21 N5 C20 121.6(14)
C21 N5 C5 112.1(12)
C20 N5 C5 124.9(14)
C21 N6 C6 114.7(13)
C21 N6 C22 121.3(14)
C6 N6 C22 122.6(14)
C23 N7 C22 121.6(13)
C23 N7 C7 113.3(11)
C22 N7 C7 122.9(13)
C23 N8 C8 115.1(12)
C23 N8 C24 122.1(13)
C8 N8 C24 121.0(13)
C25 N9 C24 122.5(12)
C25 N9 C9 109.1(10)
C24 N9 C9 120.3(13)
C25 N10 C10 113.2(12)
C25 N10 C26 121.3(12)
C10 N10 C26 125.1(13)
C27 N11 C26 118.5(12)
C27 N11 C11 113.8(11)
C26 N11 C11 124.7(12)
C27 N12 C12 115.2(12)
C27 N12 C28 119.9(14)
C12 N12 C28 124.7(13)
C29 N13 C28 119.7(14)
C29 N13 C13 111.6(12)
C28 N13 C13 124.3(15)
C29 N14 C14 112.2(13)
C29 N14 C30 119.6(14)
C14 N14 C30 126.1(13)
C31 N15 C30 119.5(14)
C31 N15 C15 111.7(12)
C30 N15 C15 127.2(14)
C31 N16 C16 112.0(12)
C31 N16 C32 121.3(12)
C16 N16 C32 121.9(12)
C33 N17 C1 111.9(11)
C33 N17 C48 118.7(12)
C1 N17 C48 123.4(13)
C33 N18 C34 125.6(12)
C33 N18 C2 111.6(10)
C34 N18 C2 121.1(12)
C35 N19 C3 111.3(11)
C35 N19 C34 123.3(12)
C3 N19 C34 120.9(13)
C35 N20 C36 123.3(13)
C35 N20 C4 109.3(11)
C36 N20 C4 118.2(14)
C37 N21 C5 112.5(12)
C37 N21 C36 124.5(14)
C5 N21 C36 118.6(14)
C37 N22 C38 123.1(13)
C37 N22 C6 111.0(11)
C38 N22 C6 117.6(14)
C39 N23 C7 113.6(12)
C39 N23 C38 124.3(13)
C7 N23 C38 120.4(13)
C39 N24 C40 124.6(14)
C39 N24 C8 112.5(11)
C40 N24 C8 120.6(14)
C41 N25 C9 113.1(11)
C41 N25 C40 122.6(14)
C9 N25 C40 123.0(14)
C41 N26 C42 125.3(12)
C41 N26 C10 109.3(11)
C42 N26 C10 118.1(13)
C43 N27 C11 113.4(11)
C43 N27 C42 124.2(13)
C11 N27 C42 121.1(12)
C43 N28 C44 123.3(14)
C43 N28 C12 112.0(11)
C44 N28 C12 119.3(14)
C45 N29 C13 112.7(12)
C45 N29 C44 120.8(14)
C13 N29 C44 116.8(15)
C45 N30 C46 122.9(14)
C45 N30 C14 111.3(11)
C46 N30 C14 123.8(14)
C47 N31 C15 112.1(12)
C47 N31 C46 121.2(14)
C15 N31 C46 122.0(15)
C47 N32 C48 124.2(13)
C47 N32 C16 111.4(11)
C48 N32 C16 122.8(12)
N101 C101 H10A 109.5
N101 C101 H10B 109.5
H10A C101 H10B 109.5
N101 C101 H10C 109.5
H10A C101 H10C 109.5
H10B C101 H10C 109.5
C102 N101 C106 120.0
C102 N101 C101 120.1(5)
C106 N101 C101 119.9(5)
N101 C102 C103 120.0
N101 C102 H102 120.0
C103 C102 H102 120.0
C102 C103 C104 120.0
C102 C103 H103 120.0
C104 C103 H103 120.0
C105 C104 C103 120.0
C105 C104 C109 120.0(5)
C103 C104 C109 120.0(5)
C104 C105 C106 120.0
C104 C105 H105 120.0
C106 C105 H105 120.0
C105 C106 N101 120.0
C105 C106 H106 120.0
N101 C106 H106 120.0
C107 N102 C111 120.0
C107 N102 C112 119.5(6)
C111 N102 C112 120.5(6)
N102 C107 C108 120.0
N102 C107 H107 120.0
C108 C107 H107 120.0
C109 C108 C107 120.0
C109 C108 H108 120.0
C107 C108 H108 120.0
C108 C109 C110 120.0
C108 C109 C104 119.7(5)
C110 C109 C104 120.3(5)
C111 C110 C109 120.0
C111 C110 H110 120.0
C109 C110 H110 120.0
C110 C111 N102 120.0
C110 C111 H111 120.0
N102 C111 H111 120.0
C113 C112 N102 133.5(12)
C113 C112 H11A 103.9
N102 C112 H11A 103.8
C113 C112 H11B 103.8
N102 C112 H11B 103.8
H11A C112 H11B 105.4
C118 C113 C114 125(3)
C118 C113 C112 118.4(19)
C114 C113 C112 116.2(18)
C115 C114 C113 117(3)
C115 C114 H114 121.3
C113 C114 H114 121.3
C114 C115 C116 118(3)
C114 C115 H115 121.1
C116 C115 H115 121.1
C117 C116 C115 126(3)
C117 C116 N103 118.4(19)
C115 C116 N103 116.1(18)
C116 C117 C118 117(3)
C116 C117 H117 121.7
C118 C117 H117 121.7
C113 C118 C117 117(3)
C113 C118 H118 121.3
C117 C118 H118 121.3
N104 N103 C116 137(2)
N103 N104 C119 118(2)
C120 C119 C124 120.0
C120 C119 N104 119.9(5)
C124 C119 N104 120.1(5)
C121 C120 C119 120.0
C121 C120 H120 120.0
C119 C120 H120 120.0
C120 C121 C122 120.0
C120 C121 H121 120.0
C122 C121 H121 120.0
C121 C122 C123 120.0
C121 C122 H122 120.0
C123 C122 H122 120.0
C124 C123 C122 120.0
C124 C123 H123 120.0
C122 C123 H123 120.0
C123 C124 C119 120.0
C123 C124 H124 120.0
C119 C124 H124 120.0
N201 C201 H20C 109.5
N201 C201 H20D 109.5
H20C C201 H20D 109.5
N201 C201 H20E 109.5
H20C C201 H20E 109.5
H20D C201 H20E 109.5
C202 N201 C206 120.0
C202 N201 C201 119.8(6)
C206 N201 C201 120.2(6)
C203 C202 N201 120.0
C203 C202 H202 120.0
N201 C202 H202 120.0
C202 C203 C204 120.0
C202 C203 H203 120.0
C204 C203 H203 120.0
C205 C204 C203 120.0
C205 C204 C209 120.1(5)
C203 C204 C209 119.9(5)
C204 C205 C206 120.0
C204 C205 H205 120.0
C206 C205 H205 120.0
C205 C206 N201 120.0
C205 C206 H206 120.0
N201 C206 H206 120.0
C207 N202 C211 120.0
C207 N202 C212 119.9(6)
C211 N202 C212 120.1(6)
C208 C207 N202 120.0
C208 C207 H207 120.0
N202 C207 H207 120.0
C209 C208 C207 120.0
C209 C208 H208 120.0
C207 C208 H208 120.0
C208 C209 C210 120.0
C208 C209 C204 120.0(5)
C210 C209 C204 120.0(5)
C211 C210 C209 120.0
C211 C210 H210 120.0
C209 C210 H210 120.0
C210 C211 N202 120.0
C210 C211 H211 120.0
N202 C211 H211 120.0
C213 C212 N202 130.0(10)
C213 C212 H21A 104.8
N202 C212 H21A 104.8
C213 C212 H21B 104.8
N202 C212 H21B 104.8
H21A C212 H21B 105.8
C214 C213 C218 120.0
C214 C213 C212 120.3(6)
C218 C213 C212 119.7(6)
C213 C214 C215 120.0
C213 C214 H214 120.0
C215 C214 H214 120.0
C214 C215 C216 120.0
C214 C215 H215 120.0
C216 C215 H215 120.0
N203 C216 C217 119.6(6)
N203 C216 C215 120.4(6)
C217 C216 C215 120.0
C216 C217 C218 120.0
C216 C217 H217 120.0
C218 C217 H217 120.0
C217 C218 C213 120.0
C217 C218 H218 120.0
C213 C218 H218 120.0
N204 N203 C216 150(3)
N203 N204 C219 122(2)
C220 C219 C224 120.00(5)
C220 C219 N204 120.1(6)
C224 C219 N204 119.9(6)
C219 C220 C221 120.0
C219 C220 H220 120.0
C221 C220 H220 120.0
C220 C221 C222 120.0
C220 C221 H221 120.0
C222 C221 H221 120.0
C223 C222 C221 120.00(7)
C223 C222 H222 120.0
C221 C222 H222 120.0
C222 C223 C224 120.0
C222 C223 H223 120.0
C224 C223 H223 120.0
C223 C224 C219 120.0
C223 C224 H224 120.0
C219 C224 H224 120.0
N401 C401 H40C 109.5
N401 C401 H40D 109.5
H40C C401 H40D 109.5
N401 C401 H40E 109.5
H40C C401 H40E 109.5
H40D C401 H40E 109.5
C406 N401 C402 119.3(16)
C406 N401 C401 121.8(19)
C402 N401 C401 118.9(19)
C403 C402 N401 119.9(18)
C403 C402 H402 120.0
N401 C402 H402 120.0
C402 C403 C404 120.6(18)
C402 C403 H403 119.7
C404 C403 H403 119.7
C403 C404 C405 119.6(16)
C403 C404 C409 119.2(16)
C405 C404 C409 121.2(16)
C406 C405 C404 119.7(18)
C406 C405 H405 120.2
C404 C405 H405 120.2
N401 C406 C405 120.8(18)
N401 C406 H406 119.6
C405 C406 H406 119.6
C407 N402 C411 119.3(16)
C407 N402 C412 121.1(19)
C411 N402 C412 119.6(19)
N402 C407 C408 120.8(18)
N402 C407 H407 119.6
C408 C407 H407 119.6
C409 C408 C407 119.9(17)
C409 C408 H408 120.1
C407 C408 H408 120.0
C408 C409 C410 119.5(16)
C408 C409 C404 121.9(16)
C410 C409 C404 118.7(16)
C411 C410 C409 120.5(18)
C411 C410 H410 119.7
C409 C410 H410 119.7
C410 C411 N402 120.0(18)
C410 C411 H411 120.0
N402 C411 H411 120.0
C413 C412 N402 129.2(17)
C413 C412 H41A 105.0
N402 C412 H41A 105.0
C413 C412 H41B 105.0
N402 C412 H41B 105.0
H41A C412 H41B 105.8
C414 C413 C418 119.9(16)
C414 C413 C412 122.8(19)
C418 C413 C412 117.2(18)
C413 C414 C415 119.9(18)
C413 C414 H414 120.0
C415 C414 H414 120.1
C414 C415 C416 120.2(18)
C414 C415 H415 119.9
C416 C415 H415 119.9
N403 C416 C415 124(2)
N403 C416 C417 116.9(19)
C415 C416 C417 119.5(16)
C418 C417 C416 120.3(18)
C418 C417 H417 119.9
C416 C417 H417 119.8
C417 C418 C413 120.1(18)
C417 C418 H418 119.9
C413 C418 H418 120.0
N404 N403 C416 158(4)
N403 N404 C419 123(3)
C420 C419 C424 119.2(16)
C420 C419 N404 120.5(19)
C424 C419 N404 120.3(19)
C421 C420 C419 120.4(18)
C421 C420 H420 119.8
C419 C420 H420 119.8
C420 C421 C422 120.3(19)
C420 C421 H421 119.8
C422 C421 H421 119.8
C423 C422 C421 119.4(19)
C423 C422 H422 120.3
C421 C422 H422 120.3
C422 C423 C424 120.2(19)
C422 C423 H423 119.9
C424 C423 H423 119.9
C423 C424 C419 120.4(18)
C423 C424 H424 119.8
C419 C424 H424 119.8
N301 C301 H30C 109.5
N301 C301 H30D 109.5
H30C C301 H30D 109.5
N301 C301 H30E 109.5
H30C C301 H30E 109.5
H30D C301 H30E 109.5
C302 N301 C306 118.6(16)
C302 N301 C301 120.2(15)
C306 N301 C301 121.2(16)
N301 C302 C303 120.9(17)
N301 C302 H302 119.5
C303 C302 H302 119.5
C302 C303 C304 120.7(18)
C302 C303 H303 119.6
C304 C303 H303 119.6
C303 C304 C305 118.6(16)
C303 C304 C309 120.0(15)
C305 C304 C309 121.4(15)
C304 C305 C306 120.7(17)
C304 C305 H305 119.7
C306 C305 H305 119.7
N301 C306 C305 120.5(17)
N301 C306 H306 119.8
C305 C306 H306 119.8
C307 N302 C311 119.0(16)
C307 N302 C312 117.7(19)
C311 N302 C312 123.4(19)
C308 C307 N302 121.4(18)
C308 C307 H307 119.3
N302 C307 H307 119.3
C307 C308 C309 119.8(18)
C307 C308 H308 120.1
C309 C308 H308 120.1
C310 C309 C308 119.3(16)
C310 C309 C304 123.5(17)
C308 C309 C304 117.2(17)
C309 C310 C311 120.7(18)
C309 C310 H310 119.7
C311 C310 H310 119.7
N302 C311 C310 119.9(18)
N302 C311 H311 120.1
C310 C311 H311 120.1
C313 C312 N302 136(2)
C313 C312 H31A 103.2
N302 C312 H31A 103.2
C313 C312 H31B 103.2
N302 C312 H31B 103.2
H31A C312 H31B 105.2
C318 C313 C314 125(3)
C318 C313 C312 119(3)
C314 C313 C312 116(2)
C315 C314 C313 118(4)
C315 C314 H314 121.2
C313 C314 H314 121.2
C314 C315 C316 118(4)
C314 C315 H315 121.0
C316 C315 H315 121.0
C317 C316 C315 125(3)
C317 C316 N303 118(2)
C315 C316 N303 117(2)
C316 C317 C318 117(4)
C316 C317 H317 121.6
C318 C317 H317 121.6
C313 C318 C317 117(4)
C313 C318 H318 121.3
C317 C318 H318 121.3
N304 N303 C316 139(3)
N303 N304 C319 116(2)
C320 C319 C324 119.6(16)
C320 C319 N304 120.3(12)
C324 C319 N304 120.0(11)
C319 C320 C321 120.2(18)
C319 C320 H320 120.0
C321 C320 H320 119.8
C322 C321 C320 120.2(19)
C322 C321 H321 119.8
C320 C321 H321 120.1
C321 C322 C323 119.6(18)
C321 C322 H322 120.3
C323 C322 H322 120.1
C324 C323 C322 120.2(19)
C324 C323 H323 119.8
C322 C323 H323 120.0
C323 C324 C319 120.2(18)
C323 C324 H324 120.1
C319 C324 H324 119.8

loop_
_geom_bond_atom_site_label_1
_geom_bond_atom_site_label_2
_geom_bond_distance
C1 N17 1.423(15)
C1 N1 1.453(16)
C1 C2 1.539(15)
C1 H1 1.0000
C2 N2 1.402(16)
C2 N18 1.497(15)
C2 H2 1.0000
C3 N19 1.422(15)
C3 N3 1.481(15)
C3 C4 1.558(14)
C3 H3 1.0000
C4 N4 1.405(16)
C4 N20 1.519(17)
C4 H4 1.0000
C5 N21 1.433(16)
C5 N5 1.471(17)
C5 C6 1.544(16)
C5 H5 1.0000
C6 N6 1.387(18)
C6 N22 1.524(16)
C6 H6 1.0000
C7 N23 1.427(16)
C7 N7 1.481(16)
C7 C8 1.571(15)
C7 H7 1.0000
C8 N8 1.386(16)
C8 N24 1.522(16)
C8 H8 1.0000
C9 N25 1.424(17)
C9 N9 1.510(17)
C9 C10 1.564(15)
C9 H9 1.0000
C10 N10 1.389(17)
C10 N26 1.547(16)
C10 H10 1.0000
C11 N27 1.418(16)
C11 N11 1.474(16)
C11 C12 1.564(14)
C11 H11 1.0000
C12 N12 1.393(17)
C12 N28 1.501(17)
C12 H12 1.0000
C13 N29 1.420(17)
C13 N13 1.460(17)
C13 C14 1.555(15)
C13 H13 1.0000
C14 N14 1.387(17)
C14 N30 1.494(17)
C14 H14 1.0000
C15 N31 1.395(16)
C15 N15 1.483(16)
C15 C16 1.566(16)
C15 H15 1.0000
C16 N16 1.412(17)
C16 N32 1.524(17)
C16 H16 1.0000
C17 O1 1.234(15)
C17 N1 1.359(15)
C17 N2 1.368(15)
C18 N3 1.433(15)
C18 N2 1.503(15)
C18 H18A 0.9900
C18 H18B 0.9900
C19 O2 1.214(15)
C19 N3 1.350(16)
C19 N4 1.364(16)
C20 N5 1.419(16)
C20 N4 1.491(15)
C20 H20A 0.9900
C20 H20B 0.9900
C21 O3 1.218(17)
C21 N5 1.360(17)
C21 N6 1.358(17)
C22 N7 1.438(16)
C22 N6 1.499(17)
C22 H22A 0.9900
C22 H22B 0.9900
C23 O4 1.217(15)
C23 N8 1.364(16)
C23 N7 1.378(16)
C24 N9 1.429(15)
C24 N8 1.489(16)
C24 H24A 0.9900
C24 H24B 0.9900
C25 O5 1.227(15)
C25 N9 1.361(16)
C25 N10 1.356(16)
C26 N11 1.458(14)
C26 N10 1.490(16)
C26 H26A 0.9900
C26 H26B 0.9900
C27 O6 1.233(16)
C27 N12 1.363(16)
C27 N11 1.373(16)
C28 N13 1.451(17)
C28 N12 1.515(16)
C28 H28A 0.9900
C28 H28B 0.9900
C29 O7 1.217(17)
C29 N13 1.366(17)
C29 N14 1.362(16)
C30 N15 1.423(17)
C30 N14 1.482(17)
C30 H30A 0.9900
C30 H30B 0.9900
C31 O8 1.234(15)
C31 N15 1.357(16)
C31 N16 1.363(16)
C32 N1 1.431(16)
C32 N16 1.493(15)
C32 H32A 0.9900
C32 H32B 0.9900
C33 O9 1.254(15)
C33 N18 1.393(15)
C33 N17 1.414(16)
C34 N18 1.413(15)
C34 N19 1.473(16)
C34 H34A 0.9900
C34 H34B 0.9900
C35 O10 1.231(15)
C35 N19 1.371(16)
C35 N20 1.384(16)
C36 N20 1.438(17)
C36 N21 1.476(17)
C36 H36A 0.9900
C36 H36B 0.9900
C37 O11 1.260(16)
C37 N22 1.370(16)
C37 N21 1.369(16)
C38 N22 1.448(17)
C38 N23 1.499(16)
C38 H38A 0.9900
C38 H38B 0.9900
C39 O12 1.244(16)
C39 N23 1.376(16)
C39 N24 1.385(17)
C40 N24 1.440(17)
C40 N25 1.483(15)
C40 H40A 0.9900
C40 H40B 0.9900
C41 O13 1.258(15)
C41 N26 1.376(16)
C41 N25 1.385(15)
C42 N26 1.417(16)
C42 N27 1.478(15)
C42 H42A 0.9900
C42 H42B 0.9900
C43 O14 1.248(16)
C43 N28 1.383(16)
C43 N27 1.386(16)
C44 N28 1.450(16)
C44 N29 1.502(16)
C44 H44A 0.9900
C44 H44B 0.9900
C45 O15 1.252(16)
C45 N29 1.368(17)
C45 N30 1.392(16)
C46 N30 1.419(16)
C46 N31 1.468(16)
C46 H46A 0.9900
C46 H46B 0.9900
C47 O16 1.236(15)
C47 N32 1.381(16)
C47 N31 1.384(17)
C48 N32 1.438(16)
C48 N17 1.463(16)
C48 H48A 0.9900
C48 H48B 0.9900
C101 N101 1.520(19)
C101 H10A 0.9800
C101 H10B 0.9800
C101 H10C 0.9800
N101 C102 1.3900
N101 C106 1.3900
C102 C103 1.3900
C102 H102 0.9500
C103 C104 1.3900
C103 H103 0.9500
C104 C105 1.3900
C104 C109 1.551(18)
C105 C106 1.3900
C105 H105 0.9500
C106 H106 0.9500
N102 C107 1.3900
N102 C111 1.3900
N102 C112 1.495(16)
C107 C108 1.3900
C107 H107 0.9500
C108 C109 1.3900
C108 H108 0.9500
C109 C110 1.3900
C110 C111 1.3900
C110 H110 0.9500
C111 H111 0.9500
C112 C113 1.487(16)
C112 H11A 0.9900
C112 H11B 0.9900
C113 C118 1.37(3)
C113 C114 1.40(3)
C114 C115 1.38(3)
C114 H114 0.9500
C115 C116 1.40(3)
C115 H115 0.9500
C116 C117 1.38(3)
C116 N103 1.426(15)
C117 C118 1.42(3)
C117 H117 0.9500
C118 H118 0.9500
N103 N104 1.215(17)
N104 C119 1.535(17)
C119 C120 1.3900
C119 C124 1.3900
C120 C121 1.3900
C120 H120 0.9500
C121 C122 1.3900
C121 H121 0.9500
C122 C123 1.3900
C122 H122 0.9500
C123 C124 1.3900
C123 H123 0.9500
C124 H124 0.9500
C201 N201 1.53(2)
C201 H20C 0.9800
C201 H20D 0.9800
C201 H20E 0.9800
N201 C202 1.3900
N201 C206 1.3900
C202 C203 1.3900
C202 H202 0.9500
C203 C204 1.3900
C203 H203 0.9500
C204 C205 1.3900
C204 C209 1.55(2)
C205 C206 1.3900
C205 H205 0.9500
C206 H206 0.9500
N202 C207 1.3900
N202 C211 1.3900
N202 C212 1.499(18)
C207 C208 1.3900
C207 H207 0.9500
C208 C209 1.3900
C208 H208 0.9500
C209 C210 1.3900
C210 C211 1.3900
C210 H210 0.9500
C211 H211 0.9500
C212 C213 1.484(17)
C212 H21A 0.9900
C212 H21B 0.9900
C213 C214 1.3900
C213 C218 1.3900
C214 C215 1.3900
C214 H214 0.9500
C215 C216 1.3900
C215 H215 0.9500
C216 N203 1.411(15)
C216 C217 1.3900
C217 C218 1.3900
C217 H217 0.9500
C218 H218 0.9500
N203 N204 1.186(17)
N204 C219 1.534(17)
C219 C220 1.3900
C219 C224 1.3900
C220 C221 1.3900
C220 H220 0.9500
C221 C222 1.3900
C221 H221 0.9500
C222 C223 1.3900
C222 H222 0.9500
C223 C224 1.3900
C223 H223 0.9500
C224 H224 0.9500
C401 N401 1.53(3)
C401 H40C 0.9800
C401 H40D 0.9800
C401 H40E 0.9800
N401 C406 1.389(14)
N401 C402 1.392(14)
C402 C403 1.388(14)
C402 H402 0.9500
C403 C404 1.389(14)
C403 H403 0.9500
C404 C405 1.390(14)
C404 C409 1.55(2)
C405 C406 1.390(14)
C405 H405 0.9500
C406 H406 0.9500
N402 C407 1.389(14)
N402 C411 1.393(14)
N402 C412 1.50(2)
C407 C408 1.391(14)
C407 H407 0.9500
C408 C409 1.389(14)
C408 H408 0.9500
C409 C410 1.393(14)
C410 C411 1.389(14)
C410 H410 0.9500
C411 H411 0.9500
C412 C413 1.49(2)
C412 H41A 0.9900
C412 H41B 0.9900
C413 C414 1.387(14)
C413 C418 1.391(14)
C414 C415 1.394(14)
C414 H414 0.9500
C415 C416 1.390(14)
C415 H415 0.9500
C416 N403 1.402(16)
C416 C417 1.394(14)
C417 C418 1.384(14)
C417 H417 0.9500
C418 H418 0.9500
N403 N404 1.174(18)
N404 C419 1.533(18)
C419 C420 1.391(14)
C419 C424 1.391(14)
C420 C421 1.389(14)
C420 H420 0.9500
C421 C422 1.390(14)
C421 H421 0.9500
C422 C423 1.390(14)
C422 H422 0.9500
C423 C424 1.391(14)
C423 H423 0.9500
C424 H424 0.9500
C301 N301 1.52(2)
C301 H30C 0.9800
C301 H30D 0.9800
C301 H30E 0.9800
N301 C302 1.387(14)
N301 C306 1.389(13)
C302 C303 1.386(14)
C302 H302 0.9500
C303 C304 1.388(14)
C303 H303 0.9500
C304 C305 1.390(13)
C304 C309 1.55(2)
C305 C306 1.395(14)
C305 H305 0.9500
C306 H306 0.9500
N302 C307 1.386(14)
N302 C311 1.392(14)
N302 C312 1.49(2)
C307 C308 1.380(14)
C307 H307 0.9500
C308 C309 1.393(14)
C308 H308 0.9500
C309 C310 1.385(14)
C310 C311 1.395(14)
C310 H310 0.9500
C311 H311 0.9500
C312 C313 1.48(2)
C312 H31A 0.9900
C312 H31B 0.9900
C313 C318 1.38(3)
C313 C314 1.40(3)
C314 C315 1.38(3)
C314 H314 0.9500
C315 C316 1.40(3)
C315 H315 0.9500
C316 C317 1.39(3)
C316 N303 1.411(19)
C317 C318 1.42(3)
C317 H317 0.9500
C318 H318 0.9500
N303 N304 1.220(19)
N304 C319 1.55(2)
C319 C320 1.389(13)
C319 C324 1.389(13)
C320 C321 1.389(14)
C320 H320 0.9500
C321 C322 1.390(14)
C321 H321 0.9500
C322 C323 1.388(14)
C322 H322 0.9500
C323 C324 1.390(14)
C323 H323 0.9500
C324 H324 0.9500

loop_
_geom_torsion_atom_site_label_1
_geom_torsion_atom_site_label_2
_geom_torsion_atom_site_label_3
_geom_torsion_atom_site_label_4
_geom_torsion
N17 C1 C2 N2 -113.3(13)
N1 C1 C2 N2 8.4(14)
N17 C1 C2 N18 5.4(16)
N1 C1 C2 N18 127.1(12)
N19 C3 C4 N4 -113.6(13)
N3 C3 C4 N4 5.8(14)
N19 C3 C4 N20 0.3(15)
N3 C3 C4 N20 119.7(12)
N21 C5 C6 N6 -119.9(15)
N5 C5 C6 N6 1.0(16)
N21 C5 C6 N22 -1.8(18)
N5 C5 C6 N22 119.1(14)
N23 C7 C8 N8 -115.0(14)
N7 C7 C8 N8 5.0(15)
N23 C7 C8 N24 3.2(15)
N7 C7 C8 N24 123.2(13)
N25 C9 C10 N10 -123.7(14)
N9 C9 C10 N10 -8.7(16)
N25 C9 C10 N26 -3.5(17)
N9 C9 C10 N26 111.5(13)
N27 C11 C12 N12 -122.9(14)
N11 C11 C12 N12 -3.8(16)
N27 C11 C12 N28 -0.1(15)
N11 C11 C12 N28 119.0(13)
N29 C13 C14 N14 -114.0(16)
N13 C13 C14 N14 2.4(18)
N29 C13 C14 N30 6.5(18)
N13 C13 C14 N30 122.8(15)
N31 C15 C16 N16 -115.1(14)
N15 C15 C16 N16 5.2(16)
N31 C15 C16 N32 2.9(16)
N15 C15 C16 N32 123.3(13)
O1 C17 N1 C32 -1(3)
N2 C17 N1 C32 -172.1(14)
O1 C17 N1 C1 170.6(16)
N2 C17 N1 C1 -0.6(18)
N16 C32 N1 C17 -109.8(17)
N16 C32 N1 C1 79.7(18)
N17 C1 N1 C17 109.5(15)
C2 C1 N1 C17 -5.0(16)
N17 C1 N1 C32 -79.2(18)
C2 C1 N1 C32 166.3(13)
O1 C17 N2 C2 -164.3(16)
N1 C17 N2 C2 6.9(18)
O1 C17 N2 C18 -6(3)
N1 C17 N2 C18 164.9(14)
N18 C2 N2 C17 -120.4(14)
C1 C2 N2 C17 -9.8(16)
N18 C2 N2 C18 82.9(17)
C1 C2 N2 C18 -166.5(13)
N3 C18 N2 C17 119.2(16)
N3 C18 N2 C2 -85.3(19)
O2 C19 N3 C18 1(3)
N4 C19 N3 C18 -176.3(15)
O2 C19 N3 C3 170.9(18)
N4 C19 N3 C3 -7(2)
N2 C18 N3 C19 -114.1(18)
N2 C18 N3 C3 77.8(19)
N19 C3 N3 C19 113.6(16)
C4 C3 N3 C19 0.5(17)
N19 C3 N3 C18 -77.1(18)
C4 C3 N3 C18 169.8(13)
O2 C19 N4 C4 -167(2)
N3 C19 N4 C4 11(2)
O2 C19 N4 C20 -16(3)
N3 C19 N4 C20 161.4(16)
N20 C4 N4 C19 -118.9(15)
C3 C4 N4 C19 -10.5(18)
N20 C4 N4 C20 90.5(16)
C3 C4 N4 C20 -161.1(13)
N5 C20 N4 C19 127.8(19)
N5 C20 N4 C4 -84(2)
O3 C21 N5 C20 12(3)
N6 C21 N5 C20 -168.5(16)
O3 C21 N5 C5 179(2)
N6 C21 N5 C5 -1(2)
N4 C20 N5 C21 -119.7(19)
N4 C20 N5 C5 75(2)
N21 C5 N5 C21 114.1(16)
C6 C5 N5 C21 0.2(19)
N21 C5 N5 C20 -79(2)
C6 C5 N5 C20 166.8(15)
O3 C21 N6 C6 -178(2)
N5 C21 N6 C6 2(2)
O3 C21 N6 C22 -12(3)
N5 C21 N6 C22 169.0(16)
N22 C6 N6 C21 -111.1(17)
C5 C6 N6 C21 -2(2)
N22 C6 N6 C22 82.3(19)
C5 C6 N6 C22 -168.7(14)
N7 C22 N6 C21 114(2)
N7 C22 N6 C6 -80(2)
O4 C23 N7 C22 14(3)
N8 C23 N7 C22 -164.1(15)
O4 C23 N7 C7 177.7(17)
N8 C23 N7 C7 0(2)
N6 C22 N7 C23 -113.1(19)
N6 C22 N7 C7 84(2)
N23 C7 N7 C23 109.7(16)
C8 C7 N7 C23 -3.1(17)
N23 C7 N7 C22 -86.4(18)
C8 C7 N7 C22 160.7(14)
O4 C23 N8 C8 -173.9(17)
N7 C23 N8 C8 4(2)
O4 C23 N8 C24 -9(3)
N7 C23 N8 C24 168.6(15)
N24 C8 N8 C23 -114.3(15)
C7 C8 N8 C23 -5.8(18)
N24 C8 N8 C24 80.8(17)
C7 C8 N8 C24 -170.7(13)
N9 C24 N8 C23 111.3(18)
N9 C24 N8 C8 -84.9(19)
O5 C25 N9 C24 23(3)
N10 C25 N9 C24 -159.0(15)
O5 C25 N9 C9 171.4(17)
N10 C25 N9 C9 -10.5(19)
N8 C24 N9 C25 -123.7(17)
N8 C24 N9 C9 91.1(19)
N25 C9 N9 C25 122.6(14)
C10 C9 N9 C25 11.6(16)
N25 C9 N9 C24 -88.1(17)
C10 C9 N9 C24 160.9(14)
O5 C25 N10 C10 -177.3(16)
N9 C25 N10 C10 4(2)
O5 C25 N10 C26 -3(2)
N9 C25 N10 C26 178.5(13)
N26 C10 N10 C25 -107.8(15)
C9 C10 N10 C25 3.3(18)
N26 C10 N10 C26 78.5(19)
C9 C10 N10 C26 -170.5(13)
N11 C26 N10 C25 109.4(17)
N11 C26 N10 C10 -77(2)
O6 C27 N11 C26 17(3)
N12 C27 N11 C26 -160.5(15)
O6 C27 N11 C11 178.2(19)
N12 C27 N11 C11 1(2)
N10 C26 N11 C27 -116.9(18)
N10 C26 N11 C11 84(2)
N27 C11 N11 C27 113.9(16)
C12 C11 N11 C27 1.8(19)
N27 C11 N11 C26 -86.0(18)
C12 C11 N11 C26 161.9(14)
O6 C27 N12 C12 178.8(19)
N11 C27 N12 C12 -4(2)
O6 C27 N12 C28 -5(3)
N11 C27 N12 C28 171.8(15)
N28 C12 N12 C27 -106.5(16)
C11 C12 N12 C27 5(2)
N28 C12 N12 C28 78(2)
C11 C12 N12 C28 -170.5(15)
N13 C28 N12 C27 114(2)
N13 C28 N12 C12 -71(2)
O7 C29 N13 C28 14(3)
N14 C29 N13 C28 -161.2(18)
O7 C29 N13 C13 171(2)
N14 C29 N13 C13 -4(3)
N12 C28 N13 C29 -127(2)
N12 C28 N13 C13 79(2)
N29 C13 N13 C29 112.2(18)
C14 C13 N13 C29 1(2)
N29 C13 N13 C28 -91.6(19)
C14 C13 N13 C28 156.9(15)
O7 C29 N14 C14 -169(2)
N13 C29 N14 C14 6(3)
O7 C29 N14 C30 -5(4)
N13 C29 N14 C30 169.9(17)
N30 C14 N14 C29 -116.0(17)
C13 C14 N14 C29 -5(2)
N30 C14 N14 C30 81(2)
C13 C14 N14 C30 -168.0(16)
N15 C30 N14 C29 121(2)
N15 C30 N14 C14 -77(2)
O8 C31 N15 C30 11(3)
N16 C31 N15 C30 -173.0(17)
O8 C31 N15 C15 178.2(17)
N16 C31 N15 C15 -6(2)
N14 C30 N15 C31 -123(2)
N14 C30 N15 C15 73(3)
N31 C15 N15 C31 115.5(17)
C16 C15 N15 C31 0.3(19)
N31 C15 N15 C30 -79(2)
C16 C15 N15 C30 166.0(17)
O8 C31 N16 C16 -174.3(17)
N15 C31 N16 C16 10(2)
O8 C31 N16 C32 -18(3)
N15 C31 N16 C32 165.8(15)
N32 C16 N16 C31 -117.3(15)
C15 C16 N16 C31 -9.3(18)
N32 C16 N16 C32 87.0(17)
C15 C16 N16 C32 -165.0(14)
N1 C32 N16 C31 118.5(17)
N1 C32 N16 C16 -88.1(18)
O9 C33 N17 C1 -171.8(18)
N18 C33 N17 C1 10(2)
O9 C33 N17 C48 -18(3)
N18 C33 N17 C48 164.1(16)
N1 C1 N17 C33 -122.0(16)
C2 C1 N17 C33 -9.9(19)
N1 C1 N17 C48 85.7(19)
C2 C1 N17 C48 -162.2(15)
N32 C48 N17 C33 121.9(17)
N32 C48 N17 C1 -87.6(19)
O9 C33 N18 C34 10(3)
N17 C33 N18 C34 -171.9(16)
O9 C33 N18 C2 175.8(19)
N17 C33 N18 C2 -7(2)
N19 C34 N18 C33 -109(2)
N19 C34 N18 C2 87.2(19)
N2 C2 N18 C33 112.4(16)
C1 C2 N18 C33 0.7(19)
N2 C2 N18 C34 -81.4(18)
C1 C2 N18 C34 166.8(14)
O10 C35 N19 C3 -170.3(17)
N20 C35 N19 C3 14(2)
O10 C35 N19 C34 -14(3)
N20 C35 N19 C34 170.3(15)
N3 C3 N19 C35 -118.1(15)
C4 C3 N19 C35 -8.4(18)
N3 C3 N19 C34 84.9(17)
C4 C3 N19 C34 -165.4(13)
N18 C34 N19 C35 112.7(18)
N18 C34 N19 C3 -93.2(18)
O10 C35 N20 C36 25(3)
N19 C35 N20 C36 -159.6(17)
O10 C35 N20 C4 170.8(18)
N19 C35 N20 C4 -14(2)
N21 C36 N20 C35 -125.8(18)
N21 C36 N20 C4 91.0(19)
N4 C4 N20 C35 119.0(15)
C3 C4 N20 C35 7.8(17)
N4 C4 N20 C36 -93.0(16)
C3 C4 N20 C36 155.8(13)
O11 C37 N21 C5 -178(2)
N22 C37 N21 C5 9(3)
O11 C37 N21 C36 -22(4)
N22 C37 N21 C36 165.1(18)
N5 C5 N21 C37 -115.8(18)
C6 C5 N21 C37 -4(2)
N5 C5 N21 C36 86.8(19)
C6 C5 N21 C36 -161.7(15)
N20 C36 N21 C37 115(2)
N20 C36 N21 C5 -90(2)
O11 C37 N22 C38 29(4)
N21 C37 N22 C38 -157.8(18)
O11 C37 N22 C6 177(2)
N21 C37 N22 C6 -10(3)
N23 C38 N22 C37 -122(2)
N23 C38 N22 C6 92.7(19)
N6 C6 N22 C37 118.4(18)
C5 C6 N22 C37 7(2)
N6 C6 N22 C38 -92.2(19)
C5 C6 N22 C38 156.7(15)
O12 C39 N23 C7 -174.0(18)
N24 C39 N23 C7 2(2)
O12 C39 N23 C38 -9(3)
N24 C39 N23 C38 167.3(16)
N7 C7 N23 C39 -113.0(16)
C8 C7 N23 C39 -3.6(19)
N7 C7 N23 C38 81.3(18)
C8 C7 N23 C38 -169.2(14)
N22 C38 N23 C39 110(2)
N22 C38 N23 C7 -86(2)
O12 C39 N24 C40 14(3)
N23 C39 N24 C40 -162.8(16)
O12 C39 N24 C8 176.5(17)
N23 C39 N24 C8 0(2)
N25 C40 N24 C39 -112(2)
N25 C40 N24 C8 87(2)
N8 C8 N24 C39 109.4(16)
C7 C8 N24 C39 -2.1(17)
N8 C8 N24 C40 -87.0(18)
C7 C8 N24 C40 161.6(14)
O13 C41 N25 C9 -178.9(17)
N26 C41 N25 C9 8(2)
O13 C41 N25 C40 -12(3)
N26 C41 N25 C40 175.0(16)
N9 C9 N25 C41 -110.7(15)
C10 C9 N25 C41 -2(2)
N9 C9 N25 C40 82.2(19)
C10 C9 N25 C40 -169.3(15)
N24 C40 N25 C41 109(2)
N24 C40 N25 C9 -85(2)
O13 C41 N26 C42 28(3)
N25 C41 N26 C42 -159.3(16)
O13 C41 N26 C10 176.7(17)
N25 C41 N26 C10 -10.1(19)
N27 C42 N26 C41 -121.3(17)
N27 C42 N26 C10 91.9(18)
N10 C10 N26 C41 121.0(15)
C9 C10 N26 C41 8.3(17)
N10 C10 N26 C42 -87.2(17)
C9 C10 N26 C42 160.0(13)
O14 C43 N27 C11 -174.8(18)
N28 C43 N27 C11 6(2)
O14 C43 N27 C42 -7(3)
N28 C43 N27 C42 173.3(15)
N11 C11 N27 C43 -112.6(15)
C12 C11 N27 C43 -3.4(18)
N11 C11 N27 C42 79.5(17)
C12 C11 N27 C42 -171.3(14)
N26 C42 N27 C43 106.0(19)
N26 C42 N27 C11 -87.4(19)
O14 C43 N28 C44 21(3)
N27 C43 N28 C44 -159.5(16)
O14 C43 N28 C12 174.8(17)
N27 C43 N28 C12 -6(2)
N29 C44 N28 C43 -119.4(19)
N29 C44 N28 C12 88.8(19)
N12 C12 N28 C43 116.9(15)
C11 C12 N28 C43 3.6(17)
N12 C12 N28 C44 -88.3(18)
C11 C12 N28 C44 158.4(14)
O15 C45 N29 C13 -164(2)
N30 C45 N29 C13 13(3)
O15 C45 N29 C44 -19(4)
N30 C45 N29 C44 157.7(18)
N13 C13 N29 C45 -121.1(17)
C14 C13 N29 C45 -12(2)
N13 C13 N29 C44 92.5(17)
C14 C13 N29 C44 -158.6(14)
N28 C44 N29 C45 125(2)
N28 C44 N29 C13 -92(2)
O15 C45 N30 C46 5(4)
N29 C45 N30 C46 -172.2(18)
O15 C45 N30 C14 169(2)
N29 C45 N30 C14 -8(2)
N31 C46 N30 C45 -116(2)
N31 C46 N30 C14 82(2)
N14 C14 N30 C45 114.3(18)
C13 C14 N30 C45 1(2)
N14 C14 N30 C46 -82(2)
C13 C14 N30 C46 164.8(16)
O16 C47 N31 C15 -170.9(15)
N32 C47 N31 C15 8(2)
O16 C47 N31 C46 -15(3)
N32 C47 N31 C46 164.4(15)
N15 C15 N31 C47 -118.2(16)
C16 C15 N31 C47 -6.9(18)
N15 C15 N31 C46 85.8(19)
C16 C15 N31 C46 -162.9(14)
N30 C46 N31 C47 118.4(19)
N30 C46 N31 C15 -88(2)
O16 C47 N32 C48 8(3)
N31 C47 N32 C48 -171.4(16)
O16 C47 N32 C16 173.1(16)
N31 C47 N32 C16 -6.0(19)
N17 C48 N32 C47 -115.6(17)
N17 C48 N32 C16 80.6(19)
N16 C16 N32 C47 113.1(15)
C15 C16 N32 C47 1.8(16)
N16 C16 N32 C48 -81.3(18)
C15 C16 N32 C48 167.4(14)
C106 N101 C102 C103 0.0
C101 N101 C102 C103 -179.98(12)
N101 C102 C103 C104 0.0
C102 C103 C104 C105 0.0
C102 C103 C104 C109 -179.9(5)
C103 C104 C105 C106 0.0
C109 C104 C105 C106 179.9(5)
C104 C105 C106 N101 0.0
C102 N101 C106 C105 0.0
C101 N101 C106 C105 179.98(12)
C111 N102 C107 C108 0.0
C112 N102 C107 C108 179.99(14)
N102 C107 C108 C109 0.0
C107 C108 C109 C110 0.0
C107 C108 C109 C104 -179.99(12)
C105 C104 C109 C108 46(2)
C103 C104 C109 C108 -134(2)
C105 C104 C109 C110 -134(2)
C103 C104 C109 C110 46(2)
C108 C109 C110 C111 0.0
C104 C109 C110 C111 179.99(12)
C109 C110 C111 N102 0.0
C107 N102 C111 C110 0.0
C112 N102 C111 C110 -179.99(14)
C107 N102 C112 C113 127(2)
C111 N102 C112 C113 -53(2)
N102 C112 C113 C118 -32(2)
N102 C112 C113 C114 148(2)
C118 C113 C114 C115 0.0(6)
C112 C113 C114 C115 -180.0(4)
C113 C114 C115 C116 0.0(8)
C114 C115 C116 C117 -0.1(12)
C114 C115 C116 N103 -179.9(6)
C115 C116 C117 C118 0.1(13)
N103 C116 C117 C118 180.0(7)
C114 C113 C118 C117 0.1(9)
C112 C113 C118 C117 -180.0(5)
C116 C117 C118 C113 -0.1(11)
C117 C116 N103 N104 -70(5)
C115 C116 N103 N104 110(5)
C116 N103 N104 C119 -179.8(5)
N103 N104 C119 C120 -60(4)
N103 N104 C119 C124 120(4)
C124 C119 C120 C121 0.0
N104 C119 C120 C121 180.00(12)
C119 C120 C121 C122 0.0
C120 C121 C122 C123 0.0
C121 C122 C123 C124 0.0
C122 C123 C124 C119 0.0
C120 C119 C124 C123 0.0
N104 C119 C124 C123 180.00(13)
C206 N201 C202 C203 0.0
C201 N201 C202 C203 -179.99(12)
N201 C202 C203 C204 0.0
C202 C203 C204 C205 0.0
C202 C203 C204 C209 -179.9(5)
C203 C204 C205 C206 0.0
C209 C204 C205 C206 179.9(5)
C204 C205 C206 N201 0.0
C202 N201 C206 C205 0.0
C201 N201 C206 C205 179.99(12)
C211 N202 C207 C208 0.0
C212 N202 C207 C208 179.99(14)
N202 C207 C208 C209 0.0
C207 C208 C209 C210 0.0
C207 C208 C209 C204 180.00(12)
C205 C204 C209 C208 46(3)
C203 C204 C209 C208 -134(3)
C205 C204 C209 C210 -134(3)
C203 C204 C209 C210 46(3)
C208 C209 C210 C211 0.0
C204 C209 C210 C211 180.00(12)
C209 C210 C211 N202 0.0
C207 N202 C211 C210 0.0
C212 N202 C211 C210 -179.99(14)
C207 N202 C212 C213 121(3)
C211 N202 C212 C213 -59(3)
N202 C212 C213 C214 92(3)
N202 C212 C213 C218 -88(3)
C218 C213 C214 C215 0.0
C212 C213 C214 C215 -179.98(13)
C213 C214 C215 C216 0.0
C214 C215 C216 N203 -179.8(6)
C214 C215 C216 C217 0.0
N203 C216 C217 C218 179.8(6)
C215 C216 C217 C218 0.0
C216 C217 C218 C213 0.0
C214 C213 C218 C217 0.0
C212 C213 C218 C217 179.98(13)
C217 C216 N203 N204 81(5)
C215 C216 N203 N204 -99(5)
C216 N203 N204 C219 180.0(6)
N203 N204 C219 C220 -152(5)
N203 N204 C219 C224 28(5)
C224 C219 C220 C221 0.0
N204 C219 C220 C221 180.00(13)
C219 C220 C221 C222 0.0
C220 C221 C222 C223 0.0
C221 C222 C223 C224 0.0
C222 C223 C224 C219 0.0
C220 C219 C224 C223 0.0
N204 C219 C224 C223 180.00(13)
C406 N401 C402 C403 0.0(6)
C401 N401 C402 C403 180.0(4)
N401 C402 C403 C404 -0.1(9)
C402 C403 C404 C405 0.2(12)
C402 C403 C404 C409 179.8(6)
C403 C404 C405 C406 -0.2(12)
C409 C404 C405 C406 -179.9(7)
C402 N401 C406 C405 0.0(9)
C401 N401 C406 C405 180.0(6)
C404 C405 C406 N401 0.2(12)
C411 N402 C407 C408 0.0(2)
C412 N402 C407 C408 179.99(19)
N402 C407 C408 C409 0.0(3)
C407 C408 C409 C410 0.0(4)
C407 C408 C409 C404 180.00(19)
C403 C404 C409 C408 80(4)
C405 C404 C409 C408 -100(4)
C403 C404 C409 C410 -100(4)
C405 C404 C409 C410 80(4)
C408 C409 C410 C411 0.0(4)
C404 C409 C410 C411 180.0(2)
C409 C410 C411 N402 0.0(4)
C407 N402 C411 C410 0.0(3)
C412 N402 C411 C410 -180.0(2)
C407 N402 C412 C413 -81(3)
C411 N402 C412 C413 99(3)
N402 C412 C413 C414 -171(5)
N402 C412 C413 C418 9(5)
C418 C413 C414 C415 0.0(6)
C412 C413 C414 C415 -180.0(4)
C413 C414 C415 C416 0.0(9)
C414 C415 C416 N403 -179.8(7)
C414 C415 C416 C417 -0.1(13)
N403 C416 C417 C418 179.9(8)
C415 C416 C417 C418 0.2(13)
C416 C417 C418 C413 -0.2(13)
C414 C413 C418 C417 0.1(9)
C412 C413 C418 C417 -179.9(6)
C415 C416 N403 N404 -65(5)
C417 C416 N403 N404 115(5)
C416 N403 N404 C419 -180(100)
N403 N404 C419 C420 49(3)
N403 N404 C419 C424 -131(3)
C424 C419 C420 C421 0.0(6)
N404 C419 C420 C421 180.0(4)
C419 C420 C421 C422 0.1(9)
C420 C421 C422 C423 0.0(12)
C421 C422 C423 C424 -0.1(12)
C422 C423 C424 C419 0.1(12)
C420 C419 C424 C423 -0.1(9)
N404 C419 C424 C423 179.9(6)
C306 N301 C302 C303 0.0(6)
C301 N301 C302 C303 -180.0(4)
N301 C302 C303 C304 0.0(9)
C302 C303 C304 C305 -0.1(12)
C302 C303 C304 C309 -179.8(6)
C303 C304 C305 C306 0.1(12)
C309 C304 C305 C306 179.8(8)
C302 N301 C306 C305 0.0(9)
C301 N301 C306 C305 180.0(6)
C304 C305 C306 N301 -0.1(12)
C311 N302 C307 C308 0.0(2)
C312 N302 C307 C308 -180.0(2)
N302 C307 C308 C309 0.0(3)
C307 C308 C309 C310 0.0(4)
C307 C308 C309 C304 -179.99(19)
C303 C304 C309 C310 -62(3)
C305 C304 C309 C310 119(3)
C303 C304 C309 C308 118(3)
C305 C304 C309 C308 -61(3)
C308 C309 C310 C311 0.0(5)
C304 C309 C310 C311 180.0(2)
C307 N302 C311 C310 0.0(3)
C312 N302 C311 C310 180.0(2)
C309 C310 C311 N302 0.0(4)
C307 N302 C312 C313 -148(3)
C311 N302 C312 C313 32(3)
N302 C312 C313 C318 129(4)
N302 C312 C313 C314 -51(4)
C318 C313 C314 C315 0.0(6)
C312 C313 C314 C315 -180.0(4)
C313 C314 C315 C316 0.1(8)
C314 C315 C316 C317 -0.3(12)
C314 C315 C316 N303 -179.7(6)
C315 C316 C317 C318 0.3(12)
N303 C316 C317 C318 179.7(7)
C314 C313 C318 C317 0.0(9)
C312 C313 C318 C317 180.0(5)
C316 C317 C318 C313 -0.1(11)
C317 C316 N303 N304 -153(7)
C315 C316 N303 N304 27(7)
C316 N303 N304 C319 179.8(7)
N303 N304 C319 C320 -112(6)
N303 N304 C319 C324 68(6)
C324 C319 C320 C321 0.0(6)
N304 C319 C320 C321 180.0(4)
C319 C320 C321 C322 0.1(9)
C320 C321 C322 C323 -0.1(12)
C321 C322 C323 C324 0.0(12)
C322 C323 C324 C319 0.1(12)
C320 C319 C324 C323 -0.1(9)
N304 C319 C324 C323 180.0(6)
